data_1566756
loop_
_publ_author_name
'Dang, Li-Long'
'Li, Ting-Ting'
'Zhang, Ting-Ting'
'Zhao, Ying'
'Chen, Tian'
'Gao, Xiang'
'Ma, Lufang'
'Jin, Guo-Xin'

_publ_section_title
;
 Highly selective synthesis and near-infrared photothermal conversion of
 metalla-Borromean ring and [2]catenane assemblies
;
_journal_name_full 'Chemical Science'
_journal_paper_doi 10.1039/D2SC00437B
_journal_year 2022
_chemical_formula_moiety '3(C116 H100 N4 O8 Rh4), 8(C F3 O3 S), 10[CF3SO3]'
_chemical_formula_sum 'C366 H300 F54 N12 O78 Rh12 S18'
_chemical_formula_weight 8952.16
_space_group_crystal_system monoclinic
_space_group_IT_number 14
_space_group_name_Hall '-P 2yn'
_space_group_name_H-M_alt 'P 1 21/n 1'
_atom_sites_solution_hydrogens geom
_audit_creation_date 2022-02-27
_audit_creation_method
;
Olex2 1.5
(compiled 2021.12.09 svn.r5202d8cf for OlexSys, GUI svn.r6439)
;
_audit_update_record
;
2022-02-28 deposited with the CCDC.	2022-04-05 downloaded from the CCDC.
;
_cell_angle_alpha 90
_cell_angle_beta 112.251(4)
_cell_angle_gamma 90
_cell_formula_units_Z 2
_cell_length_a 23.670(2)
_cell_length_b 36.843(3)
_cell_length_c 25.731(2)
_cell_measurement_reflns_used 9982
_cell_measurement_temperature 173.00
_cell_measurement_theta_max 46.87
_cell_measurement_theta_min 3.23
_cell_volume 20768(3)
_computing_cell_refinement 'SAINT V8.38A (Bruker, 2018)'
_computing_data_reduction 'SAINT V8.38A (Bruker, 2018)'
_computing_molecular_graphics 'Olex2 1.5 (Dolomanov et al., 2009)'
_computing_publication_material 'Olex2 1.5 (Dolomanov et al., 2009)'
_computing_structure_refinement 'XL  (Sheldrick, 2008)'
_computing_structure_solution 'SHELXT 2014/5 (Sheldrick, 2014)'
_diffrn_ambient_temperature 173.00
_diffrn_measured_fraction_theta_full 0.976
_diffrn_measured_fraction_theta_max 0.975
_diffrn_measurement_device_type 'Bruker APEX-II CCD'
_diffrn_measurement_method '\f and \w scans'
_diffrn_radiation_type GaK\a
_diffrn_radiation_wavelength 1.34138
_diffrn_reflns_av_R_equivalents 0.1129
_diffrn_reflns_av_unetI/netI 0.1269
_diffrn_reflns_Laue_measured_fraction_full 0.976
_diffrn_reflns_Laue_measured_fraction_max 0.975
_diffrn_reflns_limit_h_max 28
_diffrn_reflns_limit_h_min -27
_diffrn_reflns_limit_k_max 43
_diffrn_reflns_limit_k_min -29
_diffrn_reflns_limit_l_max 23
_diffrn_reflns_limit_l_min -30
_diffrn_reflns_number 125192
_diffrn_reflns_point_group_measured_fraction_full 0.976
_diffrn_reflns_point_group_measured_fraction_max 0.975
_diffrn_reflns_theta_full 53.594
_diffrn_reflns_theta_max 53.639
_diffrn_reflns_theta_min 2.987
_diffrn_source_current 2.85
_diffrn_source_power 0.1992435
_diffrn_source_voltage 69.91
_diffrn_standards_number 0
_exptl_absorpt_coefficient_mu 3.586
_exptl_absorpt_correction_T_max 0.7505
_exptl_absorpt_correction_T_min 0.4489
_exptl_absorpt_correction_type multi-scan
_exptl_absorpt_process_details
;
SADABS-2016/2 (Bruker,2016/2) was used for absorption correction.
wR2(int) was 0.1309 before and 0.0925 after correction.
The Ratio of minimum to maximum transmission is 0.5981.
The \l/2 correction factor is Not present.
;
_exptl_crystal_colour 'metallic dark black'
_exptl_crystal_colour_lustre metallic
_exptl_crystal_colour_modifier dark
_exptl_crystal_colour_primary black
_exptl_crystal_density_diffrn 1.432
_exptl_crystal_description block
_exptl_crystal_F_000 9036
_exptl_crystal_size_max 0.24
_exptl_crystal_size_mid 0.22
_exptl_crystal_size_min 0.2
_refine_diff_density_max 2.036
_refine_diff_density_min -1.648
_refine_diff_density_rms 0.120
_refine_ls_extinction_method none
_refine_ls_goodness_of_fit_ref 1.093
_refine_ls_hydrogen_treatment constr
_refine_ls_matrix_type full
_refine_ls_number_parameters 2086
_refine_ls_number_reflns 36699
_refine_ls_number_restraints 4485
_refine_ls_restrained_S_all 1.064
_refine_ls_R_factor_all 0.1800
_refine_ls_R_factor_gt 0.1207
_refine_ls_shift/su_max 0.001
_refine_ls_shift/su_mean 0.000
_refine_ls_structure_factor_coef Fsqd
_refine_ls_weighting_details 'w=1/[\s^2^(Fo^2^)+(0.0100P)^2^+130.0000P] where P=(Fo^2^+2Fc^2^)/3'
_refine_ls_weighting_scheme calc
_refine_ls_wR_factor_gt 0.2638
_refine_ls_wR_factor_ref 0.2901
_reflns_Friedel_coverage 0.000
_reflns_number_gt 16896
_reflns_number_total 36699
_reflns_threshold_expression 'I > 2\s(I)'
_cod_data_source_file d2sc00437b2.cif
_cod_data_source_block ga_220226a_a
_cod_database_code 1566756
_shelx_shelxl_version_number 2018/3
_shelx_space_group_comment
;
The symmetry employed for this shelxl refinement is uniquely defined
by the following loop, which should always be used as a source of
symmetry information in preference to the above space-group names.
They are only intended as comments.
;
_shelx_estimated_absorpt_t_max 0.534
_shelx_estimated_absorpt_t_min 0.480
_olex2_refinement_description
;
1. Fixed Uiso
 At 1.2 times of:
  All C(H) groups
 At 1.5 times of:
  All C(H,H,H) groups
2. Restrained distances
 O23-O19
 2.41 with sigma of 0.02
 F5-F3
 2.12 with sigma of 0.02
 S4-O9 = S4-O2 = S4-O7 = S2-O11 = S2-O17 = S2-O21 = S3-O23 = S3-O5 = S3-O19
 1.43 with sigma of 0.02
 F10-F8
 2.12 with sigma of 0.02
 F10-C167 = F8-C167 = F12-C167 = F5-C11 = F3-C11 = F11-C11 = F9-C177 = F2-C177
 = F7-C177
 1.33 with sigma of 0.02
 F9-F7
 2.12 with sigma of 0.02
 O2-O7 = O7-O9
 2.41 with sigma of 0.02
 F10-F12 = F12-F8
 2.12 with sigma of 0.02
 O2-O9
 2.41 with sigma of 0.02
 F5-F11 = F11-F3
 2.12 with sigma of 0.02
 O11-O17 = O17-O21
 2.41 with sigma of 0.02
 F9-F2 = F2-F7
 2.12 with sigma of 0.02
 O11-O21
 2.41 with sigma of 0.02
 O23-O5 = O5-O19
 2.41 with sigma of 0.02
 F8-S4
 2.6 with sigma of 0.02
 O19-C177
 2.55 with sigma of 0.02
 F12-S4
 2.6 with sigma of 0.02
 F3-S2
 2.6 with sigma of 0.02
 F7-S3
 2.6 with sigma of 0.02
 O7-C167
 2.55 with sigma of 0.02
 O23-C177
 2.55 with sigma of 0.02
 O11-C11
 2.55 with sigma of 0.02
 F2-S3
 2.6 with sigma of 0.02
 O17-C11
 2.55 with sigma of 0.02
 F9-S3
 2.6 with sigma of 0.02
 O21-C11
 2.55 with sigma of 0.02
 F10-S4
 2.6 with sigma of 0.02
 O5-C177
 2.55 with sigma of 0.02
 F5-S2
 2.6 with sigma of 0.02
 O9-C167
 2.55 with sigma of 0.02
 F11-S2
 2.6 with sigma of 0.02
 O2-C167
 2.55 with sigma of 0.02
3. Rigid bond restraints
 All non-hydrogen atoms
 with sigma for 1-2 distances of 0.01 and sigma for 1-3 distances of 0.01
4. Uiso/Uaniso restraints and constraints
All non-hydrogen atoms have similar U: within 2A with sigma of 0.01 and sigma
for terminal atoms of 0.02 within 2A
Uanis(S3) \\sim Ueq, Uanis(F7) \\sim Ueq, Uanis(F2) \\sim Ueq, Uanis(O19) \\sim
Ueq, Uanis(F9) \\sim Ueq, Uanis(O5) \\sim Ueq, Uanis(C177) \\sim Ueq,
Uanis(O23) \\sim Ueq: with sigma of 0.01 and sigma for terminal atoms of 0.02
Uanis(S2) \\sim Ueq, Uanis(O17) \\sim Ueq, Uanis(F3) \\sim Ueq, Uanis(F5) \\sim
Ueq, Uanis(F11) \\sim Ueq, Uanis(O21) \\sim Ueq, Uanis(O11) \\sim Ueq,
Uanis(C11) \\sim Ueq: with sigma of 0.01 and sigma for terminal atoms of 0.02
Uanis(S3) = Uanis(S4)
5. Rigid body (RIGU) restrains
 All non-hydrogen atoms
 with sigma for 1-2 distances of 0.01 and sigma for 1-3 distances of 0.01
6.a Aromatic/amide H refined with riding coordinates:
 C10(H10), C16(H16), C24(H24), C26(H26), C34(H34), C44(H44), C70(H70),
 C74(H74), C78(H78), C84(H84), C86(H86), C90(H90), C94(H94), C98(H98),
 C100(H100), C102(H102), C104(H104), C108(H108), C110(H110), C112(H112),
 C114(H114), C122(H122), C124(H124), C126(H126), C130(H130), C132(H132),
 C136(H136), C140(H140), C144(H144), C146(H146), C148(H148), C152(H152),
 C156(H156), C164(H164), C168(H168), C174(H174), C89(H89), C45(H45), C93(H93),
 C95(H95), C3(H3), C97(H97), C49(H49), C99(H99), C25(H25), C51(H51), C27(H27),
 C109(H109), C57(H57), C59(H59), C119(H119), C121(H121), C65(H65), C35(H35),
 C143(H143), C9(H9), C149(H149), C151(H151), C155(H155), C39(H39)
6.b Fitted pentagon refined as free rotating group:
 C125(C135,C169,C79,C162)
6.c Idealised Me refined as rotating group:
 C158(H15A,H15B,H15C), C53(H53A,H53B,H53C), C7(H7A,H7B,H7C), C123(H12A,H12B,
 H12C), C31(H31A,H31B,H31C), C63(H63A,H63B,H63C), C67(H67A,H67B,H67C),
 C139(H13A,H13B,H13C), C141(H14A,H14B,H14C), C71(H71A,H71B,H71C), C147(H14D,
 H14E,H14F), C37(H37A,H37B,H37C), C75(H75A,H75B,H75C), C19(H19A,H19B,H19C),
 C153(H15D,H15E,H15F), C77(H77A,H77B,H77C), C159(H15G,H15H,H15I), C5(H5A,H5B,
 H5C), C161(H16D,H16E,H16F), C81(H81A,H81B,H81C), C163(H16G,H16H,H16I),
 C41(H41A,H41B,H41C), C165(H16A,H16B,H16C), C83(H83A,H83B,H83C), C21(H21A,H21B,
 H21C), C171(H17A,H17B,H17C), C43(H43A,H43B,H43C), C173(H17D,H17E,H17F),
 C87(H87A,H87B,H87C), C175(H17G,H17H,H17I)
;
_smtbx_masks_special_details
;
A solvent mask was calculated and 1389 electrons were 
found in a volume of 6341\%A^3^ in 1 void per unit cell. 
This is consistent with the presence of 
5[CF3SO3] per Asymmetric Unit 
which account for 1460 electrons 
per unit cell.
;
_smtbx_masks_void_probe_radius 1.2
_smtbx_masks_void_truncation_radius 1.2
_olex2_submission_special_instructions 'No special instructions were received'

loop_
_space_group_symop_operation_xyz
'x, y, z'
'-x+1/2, y+1/2, -z+1/2'
'-x, -y, -z'
'x-1/2, -y-1/2, z-1/2'

loop_
_atom_site_label
_atom_site_type_symbol
_atom_site_fract_x
_atom_site_fract_y
_atom_site_fract_z
_atom_site_U_iso_or_equiv
_atom_site_adp_type
_atom_site_occupancy
_atom_site_site_symmetry_order
_atom_site_calc_flag
_atom_site_refinement_flags_posn
_atom_site_refinement_flags_adp
_atom_site_refinement_flags_occupancy
_atom_site_disorder_assembly
_atom_site_disorder_group
Rh1 Rh 0.49981(5) -0.08738(2) 1.38641(4) 0.0776(3) Uani 1 1 d . U . . .
Rh4 Rh 0.07288(5) -0.10917(3) 1.03828(5) 0.0895(3) Uani 1 1 d . U . . .
Rh6 Rh 0.32892(5) -0.26220(3) 1.03767(5) 0.0918(3) Uani 1 1 d . U . . .
Rh3 Rh 0.78097(6) 0.05638(3) 1.45122(5) 0.0928(3) Uani 1 1 d . U . . .
Rh2 Rh 0.77896(6) -0.22520(3) 1.17392(5) 0.1076(4) Uani 1 1 d . U . . .
Rh5 Rh 0.68205(7) -0.23901(3) 0.83021(6) 0.1123(4) Uani 1 1 d . U . . .
S1 S 0.6004(2) 0.17438(12) 1.17734(18) 0.1093(12) Uani 1 1 d . U . . .
S4 S 0.4522(5) 0.2257(3) 0.7688(4) 0.231(2) Uani 1 1 d D U . . .
S2 S 0.2131(4) -0.0688(2) 1.2767(3) 0.223(3) Uani 1 1 d D U . . .
O1 O 0.5739(4) -0.08860(19) 1.3622(3) 0.0778(18) Uani 1 1 d . U . . .
O4 O 0.7651(4) 0.0050(2) 1.4164(3) 0.085(2) Uani 1 1 d . U . . .
F1 F 0.5547(4) 0.1389(2) 1.0814(3) 0.110(2) Uani 1 1 d . U . . .
O6 O 0.4982(4) -0.0329(2) 1.3644(3) 0.0813(19) Uani 1 1 d . U . . .
O8 O 0.1505(4) -0.1307(2) 1.0972(4) 0.095(2) Uani 1 1 d . U . . .
O10 O 0.6874(4) 0.0616(2) 1.4169(3) 0.0818(17) Uani 1 1 d . U . . .
O12 O 0.2772(4) -0.2256(2) 0.9807(4) 0.091(2) Uani 1 1 d . U . . .
F4 F 0.6080(4) 0.1065(2) 1.1504(4) 0.119(2) Uani 1 1 d . U . . .
O14 O 0.3297(4) -0.2219(3) 1.0931(4) 0.098(2) Uani 1 1 d . U . . .
O16 O 0.6968(5) -0.2358(2) 1.1053(4) 0.102(2) Uani 1 1 d . U . . .
O18 O 0.1037(4) -0.1287(2) 0.9801(4) 0.099(2) Uani 1 1 d . U . . .
F6 F 0.5193(4) 0.1231(2) 1.1431(4) 0.117(2) Uani 1 1 d . U . . .
O20 O 0.7328(5) -0.2033(3) 0.8902(4) 0.108(2) Uani 1 1 d . U . . .
N1 N 0.7737(5) 0.0711(3) 1.3748(5) 0.093(2) Uani 1 1 d . U . . .
O22 O 0.7986(5) -0.1956(3) 1.1168(4) 0.108(2) Uani 1 1 d . U . . .
O24 O 0.5523(6) 0.1997(3) 1.1603(4) 0.117(3) Uani 1 1 d . U . . .
O3 O 0.6330(5) -0.2452(2) 0.8806(4) 0.101(2) Uani 1 1 d . U . . .
N4 N 0.5500(5) 0.0966(2) 0.6989(4) 0.082(2) Uani 1 1 d . U . . .
N6 N 0.5940(5) 0.2349(3) 0.9689(5) 0.091(2) Uani 1 1 d . U . . .
N3 N 0.6266(6) -0.1932(3) 0.7973(5) 0.096(2) Uani 1 1 d . U . . .
O13 O 0.6159(5) 0.1614(3) 1.2347(4) 0.125(3) Uani 1 1 d . U . . .
S3 S 0.5935(4) 0.1819(2) 1.4699(4) 0.231(2) Uani 1 1 d D U . . .
C1 C 0.5458(6) -0.0137(3) 1.3753(5) 0.074(2) Uani 1 1 d . U . . .
C4 C 0.6568(6) -0.0006(3) 1.3960(4) 0.071(2) Uani 1 1 d . U . . .
C6 C 0.5361(6) 0.0249(3) 1.3792(5) 0.075(2) Uani 1 1 d . U . . .
C8 C 0.6715(6) -0.0747(3) 1.3675(5) 0.076(2) Uani 1 1 d . U . . .
C10 C 0.5618(7) 0.1255(3) 0.7864(5) 0.081(2) Uani 1 1 d . U . . .
H10 H 0.545669 0.141366 0.806435 0.098 Uiso 1 1 calc R U . . .
C12 C 0.6042(6) -0.0259(3) 1.3822(4) 0.0671(19) Uani 1 1 d . U . . .
N2 N 0.2617(7) 0.1770(3) 0.8125(5) 0.107(3) Uani 1 1 d . U . . .
N5 N 0.1288(6) -0.0626(3) 1.0383(5) 0.100(3) Uani 1 1 d . U . . .
C14 C 0.6352(7) -0.2588(3) 1.0199(6) 0.087(2) Uani 1 1 d . U . . .
C16 C 0.5324(6) 0.1202(3) 0.7292(5) 0.080(2) Uani 1 1 d . U . . .
H16 H 0.496979 0.134298 0.710100 0.096 Uiso 1 1 calc R U . . .
C18 C 0.5847(6) 0.0497(3) 1.3941(5) 0.079(2) Uani 1 1 d . U . . .
C20 C 0.6448(6) 0.0362(3) 1.4033(5) 0.075(2) Uani 1 1 d . U . . .
C22 C 0.4963(6) 0.2016(3) 0.9809(6) 0.086(2) Uani 1 1 d . U . . .
C24 C 0.5415(6) 0.2156(3) 1.0263(6) 0.089(3) Uani 1 1 d . U . . .
H24 H 0.539266 0.214699 1.062316 0.106 Uiso 1 1 calc R U . . .
C26 C 0.3297(6) -0.1988(3) 1.1921(6) 0.090(3) Uani 1 1 d . U . . .
H26 H 0.360828 -0.214708 1.190974 0.108 Uiso 1 1 calc R U . . .
C28 C 0.1484(7) -0.1502(4) 0.9853(6) 0.089(2) Uani 1 1 d . U . . .
C30 C 0.5597(7) -0.1297(3) 0.7671(5) 0.089(3) Uani 1 1 d . U . . .
C32 C 0.4719(8) -0.0791(4) 1.4554(5) 0.091(2) Uani 1 1 d . U . . .
O7 O 0.4624(7) 0.1902(4) 0.7959(6) 0.190(5) Uani 1 1 d D U . . .
C34 C 0.4881(7) -0.0033(3) 0.7599(5) 0.093(3) Uani 1 1 d . U . . .
H34 H 0.528308 -0.000232 0.760835 0.111 Uiso 1 1 calc R U . . .
C36 C 0.1897(6) -0.1625(3) 1.0356(6) 0.083(2) Uani 1 1 d . U . . .
C38 C 0.3673(6) 0.1374(3) 1.0028(6) 0.084(2) Uani 1 1 d . U . . .
C40 C 0.5321(8) -0.0862(4) 1.4751(6) 0.095(3) Uani 1 1 d . U . . .
C42 C 0.7182(6) -0.0501(3) 1.3808(5) 0.076(2) Uani 1 1 d . U . . .
C44 C 0.4759(7) 0.0380(3) 1.3710(5) 0.084(3) Uani 1 1 d . U . . .
H44 H 0.442961 0.021471 1.363395 0.101 Uiso 1 1 calc R U . . .
C46 C 0.3965(8) 0.0226(4) 0.7654(6) 0.098(3) Uani 1 1 d . U . . .
C48 C 0.2363(6) -0.1655(3) 1.1422(6) 0.084(2) Uani 1 1 d . U . . .
C50 C 0.2395(7) -0.2019(4) 0.9853(6) 0.088(2) Uani 1 1 d . U . . .
C52 C 0.4612(7) -0.0389(3) 0.7541(5) 0.090(3) Uani 1 1 d . U . . .
C54 C 0.7216(7) -0.2182(3) 1.0300(6) 0.091(2) Uani 1 1 d . U . . .
C56 C 0.2403(6) -0.1892(3) 1.0374(6) 0.086(2) Uani 1 1 d . U . . .
C58 C 0.1969(7) -0.1858(4) 0.9322(6) 0.094(2) Uani 1 1 d . U . . .
C60 C 0.1891(6) -0.1526(3) 1.0891(6) 0.085(2) Uani 1 1 d . U . . .
C62 C 0.6163(7) 0.1067(4) 0.8133(6) 0.092(3) Uani 1 1 d . U . . .
C64 C 0.7378(7) -0.1993(4) 0.9421(7) 0.097(2) Uani 1 1 d . U . . .
C66 C 0.7149(6) -0.0128(3) 1.3998(5) 0.074(2) Uani 1 1 d . U . . .
C68 C 0.6851(7) -0.2367(3) 1.0542(6) 0.088(2) Uani 1 1 d . U . . .
C70 C 0.6778(6) -0.1091(3) 1.3506(5) 0.081(2) Uani 1 1 d . U . . .
H70 H 0.644613 -0.125668 1.341038 0.097 Uiso 1 1 calc R U . . .
C72 C 0.2844(7) -0.2014(4) 1.0866(6) 0.088(2) Uani 1 1 d . U . . .
C74 C 0.5480(6) 0.2218(4) 0.9240(6) 0.092(3) Uani 1 1 d . U . . .
H74 H 0.549664 0.224980 0.887989 0.110 Uiso 1 1 calc R U . . .
C76 C 0.3140(8) 0.1130(4) 0.7941(6) 0.104(3) Uani 1 1 d . U . . .
C78 C 0.4552(7) 0.0257(4) 0.7639(6) 0.098(3) Uani 1 1 d . U . . .
H78 H 0.472373 0.049239 0.765763 0.118 Uiso 1 1 calc R U . . .
C80 C 0.4103(6) 0.1626(3) 0.9948(6) 0.088(3) Uani 1 1 d . U . . .
C82 C 0.6193(7) -0.2614(3) 0.9620(6) 0.090(2) Uani 1 1 d . U . . .
C84 C 0.3710(6) 0.1302(3) 1.0565(6) 0.091(3) Uani 1 1 d . U . . .
H84 H 0.397890 0.143854 1.087256 0.109 Uiso 1 1 calc R U . . .
C86 C 0.7376(6) 0.0953(3) 1.3405(6) 0.088(3) Uani 1 1 d . U . . .
H86 H 0.711366 0.107907 1.354544 0.106 Uiso 1 1 calc R U . . .
C88 C 0.2838(6) -0.1872(3) 1.1417(6) 0.085(2) Uani 1 1 d . U . . .
C90 C 0.5737(7) 0.0868(3) 1.4008(5) 0.086(3) Uani 1 1 d . U . . .
H90 H 0.606717 0.103504 1.413343 0.104 Uiso 1 1 calc R U . . .
C92 C 0.1529(7) -0.1606(4) 0.9327(6) 0.092(2) Uani 1 1 d . U . . .
C94 C 0.5536(7) -0.3007(4) 1.0123(7) 0.101(3) Uani 1 1 d . U . . .
H94 H 0.533715 -0.315558 1.030324 0.122 Uiso 1 1 calc R U . . .
C96 C 0.6141(6) -0.0628(3) 1.3727(5) 0.075(2) Uani 1 1 d . U . . .
C98 C 0.3297(6) 0.1183(3) 0.9589(6) 0.091(3) Uani 1 1 d . U . . .
H98 H 0.328299 0.123167 0.922189 0.110 Uiso 1 1 calc R U . . .
C100 C 0.3454(8) 0.1454(4) 0.8056(6) 0.102(3) Uani 1 1 d . U . . .
H100 H 0.385837 0.145926 0.806294 0.123 Uiso 1 1 calc R U . . .
C102 C 0.6671(7) 0.1336(4) 1.0128(6) 0.099(3) Uani 1 1 d . U . . .
H102 H 0.634563 0.149477 0.992489 0.119 Uiso 1 1 calc R U . . .
C104 C 0.7298(7) -0.1195(3) 1.3475(5) 0.089(3) Uani 1 1 d . U . . .
H104 H 0.733374 -0.143786 1.336679 0.107 Uiso 1 1 calc R U . . .
C106 C 0.4474(6) 0.1814(3) 0.9861(6) 0.085(3) Uani 1 1 d . U . . .
C108 C 0.2814(7) -0.1640(4) 1.2412(6) 0.095(3) Uani 1 1 d . U . . .
H108 H 0.280719 -0.155566 1.275840 0.114 Uiso 1 1 calc R U . . .
C110 C 0.7326(7) 0.1048(4) 1.2881(6) 0.093(3) Uani 1 1 d . U . . .
H110 H 0.704089 0.122863 1.268065 0.112 Uiso 1 1 calc R U . . .
O15 O 0.6511(6) 0.1834(3) 1.1622(5) 0.134(3) Uani 1 1 d . U . . .
C112 C 0.1228(7) -0.0468(4) 0.9910(7) 0.106(3) Uani 1 1 d . U . . .
H112 H 0.094562 -0.056919 0.957190 0.128 Uiso 1 1 calc R U . . .
C114 C 0.4666(7) 0.0743(3) 1.3742(5) 0.092(3) Uani 1 1 d . U . . .
H114 H 0.426449 0.083093 1.366212 0.110 Uiso 1 1 calc R U . . .
C116 C 0.7703(7) -0.1965(4) 1.0600(7) 0.099(2) Uani 1 1 d . U . . .
C118 C 0.8179(9) 0.1003(4) 1.5058(7) 0.127(3) Uani 1 1 d . U . . .
C120 C 0.2983(7) 0.0827(4) 1.0205(7) 0.097(3) Uani 1 1 d . U . . .
C122 C 0.4992(6) 0.2043(3) 0.9275(6) 0.090(3) Uani 1 1 d . U . . .
H122 H 0.468141 0.194381 0.895177 0.108 Uiso 1 1 calc R U . . .
C124 C 0.7385(7) 0.0867(4) 1.0117(6) 0.099(3) Uani 1 1 d . U . . .
H124 H 0.754721 0.071877 0.990452 0.119 Uiso 1 1 calc R U . . .
C126 C 0.1545(7) -0.0166(4) 0.9870(7) 0.106(3) Uani 1 1 d . U . . .
H126 H 0.148957 -0.006266 0.951576 0.127 Uiso 1 1 calc R U . . .
C128 C 0.7032(7) -0.2202(3) 0.9670(6) 0.092(2) Uani 1 1 d . U . . .
C130 C 0.2925(6) 0.0913(3) 0.9672(7) 0.094(3) Uani 1 1 d . U . . .
H130 H 0.263463 0.078979 0.935996 0.113 Uiso 1 1 calc R U . . .
C132 C 0.3344(6) 0.1022(3) 1.0657(6) 0.090(3) Uani 1 1 d . U . . .
H132 H 0.335215 0.097255 1.102198 0.108 Uiso 1 1 calc R U . . .
C134 C 0.6532(7) -0.2416(4) 0.9340(7) 0.096(2) Uani 1 1 d . U . . .
C136 C 0.2357(7) -0.1525(3) 1.1945(6) 0.091(3) Uani 1 1 d . U . . .
H136 H 0.204792 -0.136549 1.196007 0.109 Uiso 1 1 calc R U . . .
C138 C 0.3656(7) 0.0535(4) 0.7756(6) 0.097(3) Uani 1 1 d . U . . .
O2 O 0.4084(8) 0.2475(4) 0.7818(7) 0.223(5) Uani 1 1 d D U . . .
C140 C 0.6007(7) -0.2784(3) 1.0445(6) 0.096(3) Uani 1 1 d . U . . .
H140 H 0.609874 -0.276294 1.083613 0.115 Uiso 1 1 calc R U . . .
C142 C 0.5405(8) -0.1203(4) 1.4567(6) 0.101(3) Uani 1 1 d . U . . .
C144 C 0.3300(7) -0.1871(4) 1.2446(6) 0.095(3) Uani 1 1 d . U . . .
H144 H 0.360496 -0.194328 1.279339 0.113 Uiso 1 1 calc R U . . .
C146 C 0.4040(7) -0.0416(4) 0.7521(6) 0.098(3) Uani 1 1 d . U . . .
H146 H 0.385420 -0.064886 0.745464 0.118 Uiso 1 1 calc R U . . .
C148 C 0.5153(7) 0.0988(3) 1.3891(6) 0.096(3) Uani 1 1 d . U . . .
H148 H 0.507888 0.123942 1.391229 0.115 Uiso 1 1 calc R U . . .
C150 C 0.6929(7) 0.1117(4) 0.9841(6) 0.098(3) Uani 1 1 d . U . . .
C152 C 0.2028(7) -0.0186(4) 1.0873(7) 0.100(3) Uani 1 1 d . U . . .
H152 H 0.231515 -0.009333 1.121568 0.121 Uiso 1 1 calc R U . . .
C154 C 0.7514(7) 0.1016(4) 1.1603(6) 0.107(3) Uani 1 1 d . U . . .
C156 C 0.5678(7) -0.1931(4) 0.7891(6) 0.093(3) Uani 1 1 d . U . . .
H156 H 0.549600 -0.215269 0.793597 0.112 Uiso 1 1 calc R U . . .
C158 C 0.7987(8) 0.1417(4) 1.4900(7) 0.120(4) Uani 1 1 d . U . . .
H15A H 0.770034 0.143129 1.450853 0.180 Uiso 1 1 calc R U . . .
H15B H 0.835089 0.156102 1.494853 0.180 Uiso 1 1 calc R U . . .
H15C H 0.779105 0.151107 1.514660 0.180 Uiso 1 1 calc R U . . .
C160 C 0.8282(10) 0.0434(5) 1.5354(7) 0.141(3) Uani 1 1 d . U . . .
C164 C 0.6200(7) -0.1306(4) 0.7753(6) 0.099(3) Uani 1 1 d . U . . .
H164 H 0.639717 -0.108995 0.770929 0.119 Uiso 1 1 calc R U . . .
C166 C 0.7981(7) -0.1697(4) 1.0315(7) 0.106(3) Uani 1 1 d . U . . .
C168 C 0.2026(7) -0.1952(4) 0.8826(6) 0.100(3) Uani 1 1 d . U . . .
H168 H 0.233757 -0.211601 0.882892 0.120 Uiso 1 1 calc R U . . .
C170 C 0.0063(7) -0.0821(4) 1.0638(7) 0.102(3) Uani 1 1 d . U . . .
C172 C 0.0000(7) -0.1417(4) 1.0395(8) 0.109(3) Uani 1 1 d . U . . .
C174 C 0.5312(7) -0.1620(3) 0.7740(5) 0.093(3) Uani 1 1 d . U . . .
H174 H 0.489221 -0.162545 0.768773 0.112 Uiso 1 1 calc R U . . .
C176 C 0.5241(7) -0.0975(3) 0.7565(6) 0.093(3) Uani 1 1 d . U . . .
C178 C 0.6689(7) 0.1117(4) 0.9239(6) 0.097(3) Uani 1 1 d . U . . .
C89 C 0.2560(8) 0.1135(4) 0.7928(6) 0.108(3) Uani 1 1 d . U . . .
H89 H 0.233344 0.091496 0.786194 0.129 Uiso 1 1 calc R U . . .
C45 C 0.1144(7) -0.1471(4) 0.8837(6) 0.105(3) Uani 1 1 d . U . . .
H45 H 0.083227 -0.130718 0.883335 0.125 Uiso 1 1 calc R U . . .
C91 C 0.7334(7) 0.1063(4) 1.1001(6) 0.102(3) Uani 1 1 d . U . . .
C23 C 0.4395(8) -0.1108(4) 1.4231(6) 0.097(3) Uani 1 1 d . U . . .
C93 C 0.7808(7) -0.0959(3) 1.3597(6) 0.094(3) Uani 1 1 d . U . . .
H93 H 0.817498 -0.103339 1.356017 0.113 Uiso 1 1 calc R U . . .
C47 C 0.3712(9) -0.3139(4) 1.0651(8) 0.118(3) Uani 1 1 d . U . . .
C95 C 0.7734(7) -0.0618(3) 1.3771(5) 0.086(3) Uani 1 1 d . U . . .
H95 H 0.806664 -0.045346 1.387020 0.103 Uiso 1 1 calc R U . . .
C3 C 0.5900(7) 0.2309(3) 1.0191(6) 0.093(3) Uani 1 1 d . U . . .
H3 H 0.622873 0.239266 1.051423 0.111 Uiso 1 1 calc R U . . .
C97 C 0.2293(8) 0.1452(4) 0.8010(6) 0.111(3) Uani 1 1 d . U . . .
H97 H 0.188266 0.144951 0.798566 0.133 Uiso 1 1 calc R U . . .
C49 C 0.8124(7) 0.0542(4) 1.3512(6) 0.102(3) Uani 1 1 d . U . . .
H49 H 0.842165 0.037428 1.373671 0.123 Uiso 1 1 calc R U . . .
C99 C 0.3688(7) -0.0118(4) 0.7593(6) 0.100(3) Uani 1 1 d . U . . .
H99 H 0.329184 -0.015006 0.759850 0.120 Uiso 1 1 calc R U . . .
C25 C 0.6363(7) 0.0840(4) 0.7831(6) 0.099(3) Uani 1 1 d . U . . .
H25 H 0.673522 0.071249 0.801066 0.119 Uiso 1 1 calc R U . . .
C101 C 0.5679(8) 0.1357(4) 1.1370(7) 0.105(3) Uani 1 1 d . U . . .
C51 C 0.3203(8) 0.1772(4) 0.8164(6) 0.105(3) Uani 1 1 d . U . . .
H51 H 0.343968 0.198787 0.826274 0.126 Uiso 1 1 calc R U . . .
C103 C 0.6467(7) 0.1104(4) 0.8749(6) 0.097(3) Uani 1 1 d . U . . .
F8 F 0.4389(7) 0.1909(4) 0.6800(5) 0.228(5) Uani 1 1 d D U . . .
C13 C 0.2725(9) -0.3018(4) 1.0546(8) 0.115(3) Uani 1 1 d . U . . .
C105 C 0.7689(7) 0.0881(4) 1.2636(6) 0.099(3) Uani 1 1 d . U . . .
C53 C -0.0414(8) -0.1355(5) 0.9297(7) 0.135(5) Uani 1 1 d . U . . .
H53A H -0.058430 -0.115779 0.902701 0.202 Uiso 1 1 calc R U . . .
H53B H -0.072767 -0.153991 0.924645 0.202 Uiso 1 1 calc R U . . .
H53C H -0.006675 -0.146371 0.923527 0.202 Uiso 1 1 calc R U . . .
C107 C -0.0196(7) -0.1201(4) 0.9906(7) 0.103(3) Uani 1 1 d . U . . .
C27 C 0.6523(7) -0.1619(4) 0.7897(6) 0.099(3) Uani 1 1 d . U . . .
H27 H 0.694142 -0.161810 0.794526 0.119 Uiso 1 1 calc R U . . .
C109 C 0.6883(7) 0.1327(4) 1.0709(6) 0.099(3) Uani 1 1 d . U . . .
H109 H 0.673224 0.149291 1.090868 0.118 Uiso 1 1 calc R U . . .
C55 C 0.1943(7) -0.0019(4) 1.0354(7) 0.103(3) Uani 1 1 d . U . . .
F10 F 0.4022(7) 0.2438(4) 0.6654(6) 0.240(6) Uani 1 1 d D U . . .
C111 C 0.3421(8) 0.0807(4) 0.7822(6) 0.107(3) Uani 1 1 d . U . . .
C7 C 0.3575(8) -0.3234(4) 0.9607(7) 0.126(5) Uani 1 1 d . U . . .
H7A H 0.324353 -0.316982 0.925280 0.189 Uiso 1 1 calc R U . . .
H7B H 0.366866 -0.349315 0.960457 0.189 Uiso 1 1 calc R U . . .
H7C H 0.393895 -0.309113 0.964855 0.189 Uiso 1 1 calc R U . . .
C113 C 0.4976(7) -0.0700(4) 0.7549(6) 0.098(3) Uani 1 1 d . U . . .
O17 O 0.2106(9) -0.1057(4) 1.2920(7) 0.228(5) Uani 1 1 d D U . . .
C57 C 0.5696(7) -0.2827(4) 0.9314(7) 0.098(3) Uani 1 1 d . U . . .
H57 H 0.558628 -0.284230 0.891888 0.118 Uiso 1 1 calc R U . . .
C115 C 0.7804(7) -0.1721(4) 0.9756(7) 0.106(3) Uani 1 1 d . U . . .
C29 C -0.0133(7) -0.0837(4) 1.0047(7) 0.100(2) Uani 1 1 d . U . . .
C117 C 0.7766(9) -0.2743(5) 1.2185(7) 0.122(3) Uani 1 1 d . U . . .
C59 C 0.5348(8) -0.3020(4) 0.9550(7) 0.105(3) Uani 1 1 d . U . . .
H59 H 0.499765 -0.315369 0.932507 0.126 Uiso 1 1 calc R U . . .
C119 C 0.1681(7) -0.0490(4) 1.0866(7) 0.099(3) Uani 1 1 d . U . . .
H119 H 0.172182 -0.060313 1.120993 0.118 Uiso 1 1 calc R U . . .
C15 C 0.3325(9) -0.3064(4) 1.0931(8) 0.118(3) Uani 1 1 d . U . . .
C121 C 0.7610(7) 0.0830(4) 1.0708(6) 0.104(3) Uani 1 1 d . U . . .
H121 H 0.792423 0.066241 1.090169 0.124 Uiso 1 1 calc R U . . .
C61 C 0.2740(9) -0.3074(4) 0.9987(8) 0.113(3) Uani 1 1 d . U . . .
C123 C 0.3458(9) -0.3008(5) 1.1562(7) 0.139(5) Uani 1 1 d . U . . .
H12A H 0.389970 -0.301105 1.177398 0.209 Uiso 1 1 calc R U . . .
H12B H 0.326612 -0.320312 1.169543 0.209 Uiso 1 1 calc R U . . .
H12C H 0.329128 -0.277351 1.161494 0.209 Uiso 1 1 calc R U . . .
C31 C -0.0338(8) -0.0531(4) 0.9622(8) 0.129(5) Uani 1 1 d . U . . .
H31A H -0.002505 -0.034056 0.972624 0.193 Uiso 1 1 calc R U . . .
H31B H -0.072256 -0.042972 0.961685 0.193 Uiso 1 1 calc R U . . .
H31C H -0.039698 -0.062441 0.924831 0.193 Uiso 1 1 calc R U . . .
C125 C 0.7596(7) -0.2669(5) 0.8300(7) 0.168(4) Uani 1 1 d G U . . .
C135 C 0.7186(10) -0.2927(4) 0.8373(6) 0.165(4) Uani 1 1 d G U . . .
C169 C 0.6629(8) -0.2906(4) 0.7899(8) 0.167(4) Uani 1 1 d G U . . .
C79 C 0.6694(8) -0.2635(4) 0.7533(5) 0.165(4) Uani 1 1 d G U . . .
C162 C 0.7292(9) -0.2489(3) 0.7781(7) 0.160(4) Uani 1 1 d G U . . .
C63 C 0.3717(8) -0.1146(5) 1.3933(7) 0.131(5) Uani 1 1 d . U . . .
H63A H 0.354702 -0.091906 1.373876 0.196 Uiso 1 1 calc R U . . .
H63B H 0.353248 -0.120137 1.420620 0.196 Uiso 1 1 calc R U . . .
H63C H 0.362860 -0.134390 1.365790 0.196 Uiso 1 1 calc R U . . .
C127 C 0.8670(10) -0.2515(5) 1.2079(8) 0.136(3) Uani 1 1 d . U . . .
C2 C 0.3381(9) -0.3154(4) 1.0094(8) 0.114(3) Uani 1 1 d . U . . .
C129 C 0.8197(9) -0.2772(5) 1.1860(7) 0.122(3) Uani 1 1 d . U . . .
C65 C 0.6040(7) 0.0788(4) 0.7268(6) 0.095(3) Uani 1 1 d . U . . .
H65 H 0.619377 0.062612 0.706653 0.114 Uiso 1 1 calc R U . . .
C131 C 0.4866(8) -0.1357(4) 1.4249(6) 0.103(3) Uani 1 1 d . U . . .
C33 C 0.8674(9) 0.0838(5) 1.4952(8) 0.134(3) Uani 1 1 d . U . . .
C133 C 0.2282(7) 0.0287(4) 1.0321(7) 0.102(3) Uani 1 1 d . U . . .
C67 C 0.2159(8) -0.2923(4) 1.0668(8) 0.130(5) Uani 1 1 d . U . . .
H67A H 0.227434 -0.289074 1.107326 0.196 Uiso 1 1 calc R U . . .
H67B H 0.185977 -0.311985 1.053563 0.196 Uiso 1 1 calc R U . . .
H67C H 0.197932 -0.269754 1.047330 0.196 Uiso 1 1 calc R U . . .
C17 C 0.0170(7) -0.1181(4) 1.0853(7) 0.108(3) Uani 1 1 d . U . . .
C137 C 0.7644(8) 0.0960(4) 1.2101(7) 0.108(3) Uani 1 1 d . U . . .
F12 F 0.3574(6) 0.2023(5) 0.6940(7) 0.263(6) Uani 1 1 d D U . . .
C69 C 0.7905(10) 0.0737(5) 1.5316(7) 0.132(3) Uani 1 1 d . U . . .
C139 C 0.0203(8) -0.0487(4) 1.1012(7) 0.124(5) Uani 1 1 d . U . . .
H13A H 0.045831 -0.055605 1.139740 0.185 Uiso 1 1 calc R U . . .
H13B H -0.017888 -0.038037 1.100444 0.185 Uiso 1 1 calc R U . . .
H13C H 0.042132 -0.030881 1.087411 0.185 Uiso 1 1 calc R U . . .
O9 O 0.5053(7) 0.2440(5) 0.7711(7) 0.244(6) Uani 1 1 d D U . . .
C35 C 0.8088(7) 0.0613(4) 1.2938(6) 0.108(3) Uani 1 1 d . U . . .
H35 H 0.832943 0.048057 1.278113 0.129 Uiso 1 1 calc R U . . .
C141 C 0.2204(8) -0.3052(4) 0.9439(8) 0.135(5) Uani 1 1 d . U . . .
H14A H 0.182549 -0.307163 0.950764 0.203 Uiso 1 1 calc R U . . .
H14B H 0.222531 -0.325107 0.919421 0.203 Uiso 1 1 calc R U . . .
H14C H 0.221203 -0.281938 0.925751 0.203 Uiso 1 1 calc R U . . .
C71 C 0.6015(8) -0.1391(5) 1.4701(8) 0.135(5) Uani 1 1 d . U . . .
H71A H 0.605701 -0.146222 1.435043 0.203 Uiso 1 1 calc R U . . .
H71B H 0.603461 -0.160747 1.492846 0.203 Uiso 1 1 calc R U . . .
H71C H 0.634635 -0.122479 1.491009 0.203 Uiso 1 1 calc R U . . .
C143 C 0.1643(8) -0.1813(4) 0.8339(7) 0.115(3) Uani 1 1 d . U . . .
H143 H 0.167637 -0.188211 0.799623 0.138 Uiso 1 1 calc R U . . .
C9 C 0.8371(7) -0.1437(4) 1.0654(8) 0.116(3) Uani 1 1 d . U . . .
H9 H 0.849610 -0.143405 1.105083 0.139 Uiso 1 1 calc R U . . .
C145 C 0.8019(10) -0.2471(5) 1.2565(7) 0.133(3) Uani 1 1 d . U . . .
C73 C 0.2601(7) 0.0534(4) 1.0284(7) 0.104(3) Uani 1 1 d . U . . .
C147 C -0.0048(8) -0.1829(4) 1.0424(9) 0.142(5) Uani 1 1 d . U . . .
H14D H 0.016497 -0.194268 1.020617 0.212 Uiso 1 1 calc R U . . .
H14E H -0.047880 -0.190033 1.026952 0.212 Uiso 1 1 calc R U . . .
H14F H 0.013884 -0.190770 1.081661 0.212 Uiso 1 1 calc R U . . .
F3 F 0.1466(7) -0.0572(5) 1.3324(6) 0.254(5) Uani 1 1 d D U . . .
C37 C 0.5781(8) -0.0577(5) 1.5107(6) 0.123(5) Uani 1 1 d . U . . .
H37A H 0.618045 -0.062203 1.508804 0.184 Uiso 1 1 calc R U . . .
H37B H 0.581498 -0.059278 1.549762 0.184 Uiso 1 1 calc R U . . .
H37C H 0.563912 -0.033348 1.496038 0.184 Uiso 1 1 calc R U . . .
C149 C 0.8023(7) -0.1462(4) 0.9479(8) 0.115(3) Uani 1 1 d . U . . .
H149 H 0.791371 -0.147914 0.908493 0.138 Uiso 1 1 calc R U . . .
C75 C 0.4395(8) -0.3233(5) 1.0946(9) 0.149(5) Uani 1 1 d . U . . .
H75A H 0.458972 -0.323152 1.067102 0.223 Uiso 1 1 calc R U . . .
H75B H 0.443625 -0.347489 1.111588 0.223 Uiso 1 1 calc R U . . .
H75C H 0.459324 -0.305341 1.123950 0.223 Uiso 1 1 calc R U . . .
C151 C 0.8399(8) -0.1179(5) 0.9776(8) 0.123(3) Uani 1 1 d . U . . .
H151 H 0.853489 -0.099638 0.958958 0.147 Uiso 1 1 calc R U . . .
C19 C 0.4440(8) -0.0460(4) 1.4618(6) 0.114(4) Uani 1 1 d . U . . .
H19A H 0.464116 -0.025526 1.451377 0.171 Uiso 1 1 calc R U . . .
H19B H 0.448185 -0.043299 1.500934 0.171 Uiso 1 1 calc R U . . .
H19C H 0.400661 -0.046295 1.437340 0.171 Uiso 1 1 calc R U . . .
C153 C 0.0419(8) -0.1288(4) 1.1463(7) 0.121(4) Uani 1 1 d . U . . .
H15D H 0.053418 -0.154488 1.149741 0.181 Uiso 1 1 calc R U . . .
H15E H 0.010531 -0.124888 1.161980 0.181 Uiso 1 1 calc R U . . .
H15F H 0.077797 -0.113986 1.166846 0.181 Uiso 1 1 calc R U . . .
C77 C 0.8076(9) -0.3053(4) 1.1365(7) 0.138(5) Uani 1 1 d . U . . .
H77A H 0.772670 -0.320636 1.133420 0.207 Uiso 1 1 calc R U . . .
H77B H 0.843862 -0.320482 1.144282 0.207 Uiso 1 1 calc R U . . .
H77C H 0.798820 -0.292125 1.101226 0.207 Uiso 1 1 calc R U . . .
C155 C 0.1193(8) -0.1566(4) 0.8336(7) 0.115(3) Uani 1 1 d . U . . .
H155 H 0.092334 -0.146466 0.799250 0.139 Uiso 1 1 calc R U . . .
C39 C 0.8565(8) -0.1176(5) 1.0353(8) 0.121(3) Uani 1 1 d . U . . .
H39 H 0.882534 -0.098631 1.055995 0.145 Uiso 1 1 calc R U . . .
C157 C 0.8586(10) -0.2334(5) 1.2503(8) 0.145(3) Uani 1 1 d . U . . .
F7 F 0.5572(9) 0.2372(5) 1.5084(6) 0.306(7) Uani 1 1 d D U . . .
C159 C 0.7434(12) -0.2249(6) 0.7416(9) 0.186(6) Uani 1 1 d . U . . .
H15G H 0.706310 -0.212092 0.717753 0.279 Uiso 1 1 calc R U . . .
H15H H 0.759808 -0.238745 0.718025 0.279 Uiso 1 1 calc R U . . .
H15I H 0.773845 -0.207165 0.763912 0.279 Uiso 1 1 calc R U . . .
C5 C 0.4667(10) -0.1732(4) 1.3955(8) 0.140(5) Uani 1 1 d . U . . .
H5A H 0.443010 -0.169410 1.355420 0.211 Uiso 1 1 calc R U . . .
H5B H 0.441570 -0.185960 1.412410 0.211 Uiso 1 1 calc R U . . .
H5C H 0.503021 -0.187674 1.400277 0.211 Uiso 1 1 calc R U . . .
C161 C 0.7704(10) -0.2385(6) 1.2980(7) 0.172(6) Uani 1 1 d . U . . .
H16D H 0.771756 -0.212262 1.304782 0.259 Uiso 1 1 calc R U . . .
H16E H 0.791646 -0.251189 1.333497 0.259 Uiso 1 1 calc R U . . .
H16F H 0.727757 -0.246525 1.281834 0.259 Uiso 1 1 calc R U . . .
F2 F 0.4857(7) 0.2047(5) 1.4447(8) 0.292(6) Uani 1 1 d D U . . .
O19 O 0.6512(8) 0.1882(7) 1.5109(8) 0.327(8) Uani 1 1 d D U . . .
F9 F 0.5442(9) 0.2406(4) 1.4205(7) 0.297(6) Uani 1 1 d D U . . .
C81 C 0.8267(11) -0.2527(7) 0.8661(11) 0.209(7) Uani 1 1 d . U . . .
H81A H 0.829696 -0.226900 0.858258 0.313 Uiso 1 1 calc R U . . .
H81B H 0.856460 -0.266519 0.856151 0.313 Uiso 1 1 calc R U . . .
H81C H 0.835031 -0.255917 0.906175 0.313 Uiso 1 1 calc R U . . .
F5 F 0.1513(8) -0.0140(4) 1.2795(8) 0.293(6) Uani 1 1 d D U . . .
C163 C 0.7235(10) -0.2974(5) 1.2077(9) 0.155(6) Uani 1 1 d . U . . .
H16G H 0.690758 -0.283377 1.212596 0.233 Uiso 1 1 calc R U . . .
H16H H 0.734581 -0.317866 1.233977 0.233 Uiso 1 1 calc R U . . .
H16I H 0.709535 -0.306622 1.169088 0.233 Uiso 1 1 calc R U . . .
C41 C 0.9166(9) 0.0206(5) 1.5063(9) 0.178(7) Uani 1 1 d . U . . .
H41A H 0.904376 -0.003581 1.514017 0.268 Uiso 1 1 calc R U . . .
H41B H 0.957599 0.026163 1.533549 0.268 Uiso 1 1 calc R U . . .
H41C H 0.916658 0.021178 1.468275 0.268 Uiso 1 1 calc R U . . .
C165 C 0.7372(10) 0.0858(6) 1.5433(8) 0.160(5) Uani 1 1 d . U . . .
H16A H 0.727656 0.111061 1.531112 0.241 Uiso 1 1 calc R U . . .
H16B H 0.746385 0.084048 1.583657 0.241 Uiso 1 1 calc R U . . .
H16C H 0.702082 0.070376 1.522812 0.241 Uiso 1 1 calc R U . . .
O5 O 0.5895(9) 0.1770(5) 1.4121(6) 0.253(6) Uani 1 1 d D U . . .
C83 C 0.9165(9) -0.2484(6) 1.1887(10) 0.173(6) Uani 1 1 d . U . . .
H83A H 0.900798 -0.239703 1.149829 0.260 Uiso 1 1 calc R U . . .
H83B H 0.935604 -0.272238 1.190586 0.260 Uiso 1 1 calc R U . . .
H83C H 0.946826 -0.231224 1.212608 0.260 Uiso 1 1 calc R U . . .
F11 F 0.0966(7) -0.0609(5) 1.2451(7) 0.295(6) Uani 1 1 d D U . . .
C167 C 0.4114(8) 0.2144(5) 0.6984(6) 0.215(4) Uani 1 1 d D U . . .
C21 C 0.8930(12) -0.2043(6) 1.2909(10) 0.210(8) Uani 1 1 d . U . . .
H21A H 0.865667 -0.183787 1.288320 0.316 Uiso 1 1 calc R U . . .
H21B H 0.927388 -0.196050 1.281563 0.316 Uiso 1 1 calc R U . . .
H21C H 0.908324 -0.214017 1.329171 0.316 Uiso 1 1 calc R U . . .
O21 O 0.2656(7) -0.0481(5) 1.3124(7) 0.230(5) Uani 1 1 d D U . . .
O11 O 0.2055(9) -0.0631(5) 1.2185(6) 0.255(6) Uani 1 1 d D U . . .
C85 C 0.8700(10) 0.0497(5) 1.5114(9) 0.145(4) Uani 1 1 d . U . . .
C171 C 0.8227(11) 0.0044(5) 1.5570(8) 0.204(8) Uani 1 1 d . U . . .
H17A H 0.856633 0.000182 1.592897 0.305 Uiso 1 1 calc R U . . .
H17B H 0.824042 -0.013558 1.529474 0.305 Uiso 1 1 calc R U . . .
H17C H 0.783931 0.002263 1.562287 0.305 Uiso 1 1 calc R U . . .
C43 C 0.5999(13) -0.3124(6) 0.7777(11) 0.207(7) Uani 1 1 d . U . . .
H43A H 0.605957 -0.330457 0.807388 0.310 Uiso 1 1 calc R U . . .
H43B H 0.587613 -0.324728 0.741357 0.310 Uiso 1 1 calc R U . . .
H43C H 0.567872 -0.295350 0.777098 0.310 Uiso 1 1 calc R U . . .
C173 C 0.6136(13) -0.2553(7) 0.6931(9) 0.223(8) Uani 1 1 d . U . . .
H17D H 0.574416 -0.259860 0.696483 0.335 Uiso 1 1 calc R U . . .
H17E H 0.617674 -0.271169 0.664121 0.335 Uiso 1 1 calc R U . . .
H17F H 0.615521 -0.229865 0.682536 0.335 Uiso 1 1 calc R U . . .
C87 C 0.9025(9) 0.1044(5) 1.4677(9) 0.160(6) Uani 1 1 d . U . . .
H87A H 0.946170 0.102849 1.490752 0.240 Uiso 1 1 calc R U . . .
H87B H 0.889669 0.129910 1.463804 0.240 Uiso 1 1 calc R U . . .
H87C H 0.894653 0.094140 1.430511 0.240 Uiso 1 1 calc R U . . .
C175 C 0.7337(13) -0.3155(6) 0.8834(10) 0.206(7) Uani 1 1 d . U . . .
H17G H 0.714847 -0.306526 0.908860 0.309 Uiso 1 1 calc R U . . .
H17H H 0.778154 -0.316039 0.903029 0.309 Uiso 1 1 calc R U . . .
H17I H 0.718783 -0.340021 0.870775 0.309 Uiso 1 1 calc R U . . .
C11 C 0.1497(7) -0.0493(5) 1.2836(8) 0.241(4) Uani 1 1 d D U . . .
C177 C 0.5446(9) 0.2202(5) 1.4611(8) 0.270(5) Uani 1 1 d D U . . .
O23 O 0.5536(10) 0.1577(5) 1.4855(8) 0.286(6) Uani 1 1 d D U . . .

loop_
_atom_site_aniso_label
_atom_site_aniso_U_11
_atom_site_aniso_U_22
_atom_site_aniso_U_33
_atom_site_aniso_U_23
_atom_site_aniso_U_13
_atom_site_aniso_U_12
Rh1 0.1046(7) 0.0514(5) 0.0905(6) -0.0061(4) 0.0524(5) -0.0021(5)
Rh4 0.0974(8) 0.0658(6) 0.1250(8) -0.0017(5) 0.0643(7) -0.0146(5)
Rh6 0.0934(7) 0.0792(6) 0.1211(8) -0.0045(6) 0.0612(6) -0.0179(5)
Rh3 0.1139(9) 0.0607(5) 0.0993(7) -0.0015(5) 0.0353(6) -0.0079(5)
Rh2 0.1320(10) 0.0863(7) 0.1180(8) -0.0069(6) 0.0628(8) 0.0243(7)
Rh5 0.1643(12) 0.0767(7) 0.1358(9) 0.0143(6) 0.1020(9) 0.0351(7)
S1 0.125(3) 0.106(3) 0.116(3) -0.012(2) 0.067(3) -0.017(2)
S4 0.255(5) 0.234(5) 0.219(4) 0.010(4) 0.107(4) -0.028(4)
S2 0.292(6) 0.215(5) 0.190(5) -0.006(5) 0.125(5) 0.057(5)
O1 0.101(5) 0.052(4) 0.094(4) -0.006(3) 0.051(4) 0.001(3)
O4 0.099(5) 0.065(4) 0.096(5) -0.005(3) 0.044(4) -0.001(3)
F1 0.135(7) 0.095(5) 0.108(5) 0.002(4) 0.054(5) -0.002(5)
O6 0.106(5) 0.063(4) 0.093(5) 0.001(3) 0.058(4) -0.002(3)
O8 0.100(4) 0.083(5) 0.121(5) -0.004(4) 0.063(4) -0.006(4)
O10 0.120(4) 0.055(4) 0.086(4) 0.002(3) 0.057(3) -0.001(3)
O12 0.097(5) 0.076(4) 0.114(5) -0.011(4) 0.056(4) -0.015(4)
F4 0.125(6) 0.097(5) 0.133(6) 0.009(4) 0.047(5) -0.004(4)
O14 0.096(6) 0.093(5) 0.115(5) -0.020(4) 0.053(4) -0.015(4)
O16 0.126(5) 0.083(5) 0.107(4) -0.001(4) 0.054(4) 0.018(4)
O18 0.093(5) 0.089(5) 0.123(5) -0.008(4) 0.052(4) -0.005(4)
F6 0.108(6) 0.115(6) 0.130(6) -0.005(5) 0.048(5) -0.022(4)
O20 0.115(6) 0.113(5) 0.122(5) 0.032(4) 0.075(4) 0.024(4)
N1 0.102(5) 0.064(4) 0.118(4) -0.011(4) 0.046(4) -0.007(4)
O22 0.120(6) 0.095(5) 0.125(5) -0.017(4) 0.063(5) 0.020(4)
O24 0.164(8) 0.095(6) 0.116(6) 0.004(5) 0.079(6) 0.000(5)
O3 0.145(6) 0.072(5) 0.113(5) 0.002(4) 0.079(5) 0.015(4)
N4 0.116(6) 0.054(4) 0.093(5) -0.019(4) 0.059(5) -0.009(4)
N6 0.092(6) 0.075(5) 0.124(6) 0.007(5) 0.061(5) -0.022(4)
N3 0.126(6) 0.073(4) 0.111(5) -0.004(4) 0.070(5) 0.009(4)
O13 0.123(8) 0.152(9) 0.102(5) -0.009(5) 0.045(5) -0.005(6)
S3 0.255(5) 0.234(5) 0.219(4) 0.010(4) 0.107(4) -0.028(4)
C1 0.106(5) 0.055(4) 0.079(4) 0.000(4) 0.056(4) 0.001(3)
C4 0.101(4) 0.048(4) 0.076(4) 0.005(4) 0.048(4) 0.003(3)
C6 0.110(5) 0.052(4) 0.080(5) -0.003(4) 0.056(4) 0.009(4)
C8 0.106(5) 0.051(4) 0.084(5) -0.002(4) 0.052(4) 0.005(4)
C10 0.124(7) 0.056(5) 0.089(5) -0.012(4) 0.068(5) -0.020(5)
C12 0.103(4) 0.045(4) 0.072(4) 0.004(4) 0.054(4) 0.004(3)
N2 0.139(7) 0.074(5) 0.131(6) -0.001(5) 0.078(6) 0.018(5)
N5 0.106(6) 0.085(5) 0.133(6) -0.008(4) 0.071(5) -0.022(4)
C14 0.114(6) 0.057(5) 0.113(5) -0.001(4) 0.069(4) 0.019(4)
C16 0.122(7) 0.050(5) 0.090(5) -0.014(4) 0.064(5) -0.009(5)
C18 0.115(5) 0.051(4) 0.087(5) -0.004(4) 0.055(5) 0.008(4)
C20 0.110(4) 0.052(4) 0.078(5) -0.003(4) 0.052(4) 0.004(3)
C22 0.085(5) 0.061(5) 0.126(6) 0.007(5) 0.055(5) 0.002(4)
C24 0.095(6) 0.065(6) 0.120(6) 0.011(5) 0.057(5) -0.008(5)
C26 0.096(6) 0.073(6) 0.109(5) 0.001(5) 0.047(5) -0.025(5)
C28 0.088(5) 0.074(5) 0.118(5) -0.007(5) 0.054(4) -0.016(4)
C30 0.122(6) 0.065(4) 0.098(5) -0.006(5) 0.060(5) 0.008(4)
C32 0.127(6) 0.078(5) 0.089(5) 0.008(4) 0.066(5) 0.000(5)
O7 0.207(12) 0.194(10) 0.199(9) 0.023(9) 0.112(9) -0.009(9)
C34 0.128(7) 0.066(5) 0.095(6) 0.005(5) 0.054(6) 0.010(5)
C36 0.087(5) 0.068(5) 0.111(4) -0.006(4) 0.058(4) -0.023(4)
C38 0.082(5) 0.061(5) 0.127(6) 0.000(5) 0.061(5) 0.000(4)
C40 0.128(6) 0.085(5) 0.090(5) 0.006(4) 0.062(5) -0.002(5)
C42 0.102(5) 0.058(4) 0.084(5) -0.002(4) 0.053(4) 0.003(4)
C44 0.113(6) 0.063(5) 0.091(6) 0.002(5) 0.055(5) 0.014(4)
C46 0.126(6) 0.068(4) 0.102(6) 0.007(5) 0.046(5) 0.018(5)
C48 0.094(5) 0.061(5) 0.109(5) -0.005(4) 0.052(4) -0.026(4)
C50 0.094(5) 0.077(5) 0.110(4) -0.004(4) 0.058(4) -0.016(4)
C52 0.125(6) 0.062(4) 0.091(5) -0.006(5) 0.048(5) 0.010(5)
C54 0.115(6) 0.066(5) 0.116(5) -0.002(4) 0.071(4) 0.018(4)
C56 0.091(5) 0.073(5) 0.109(4) -0.003(4) 0.057(4) -0.020(4)
C58 0.100(6) 0.082(5) 0.110(5) -0.005(5) 0.052(4) -0.013(4)
C60 0.092(5) 0.067(5) 0.112(4) -0.005(4) 0.056(4) -0.020(4)
C62 0.129(6) 0.074(5) 0.092(4) -0.009(4) 0.061(5) -0.017(5)
C64 0.107(6) 0.082(5) 0.126(5) 0.021(4) 0.071(5) 0.027(4)
C66 0.102(5) 0.054(4) 0.081(5) 0.005(4) 0.051(4) 0.000(4)
C68 0.116(5) 0.068(5) 0.106(4) -0.002(4) 0.072(4) 0.021(4)
C70 0.110(6) 0.051(4) 0.098(6) 0.000(4) 0.057(5) 0.003(4)
C72 0.090(5) 0.078(5) 0.109(4) -0.004(4) 0.054(4) -0.022(4)
C74 0.091(6) 0.084(6) 0.118(6) 0.000(5) 0.059(5) -0.013(5)
C76 0.138(7) 0.074(5) 0.116(6) 0.012(5) 0.064(6) 0.024(5)
C78 0.131(7) 0.065(5) 0.104(6) 0.007(5) 0.049(6) 0.015(5)
C80 0.083(6) 0.065(5) 0.130(6) -0.002(5) 0.055(5) -0.001(4)
C82 0.120(6) 0.061(5) 0.112(5) -0.001(4) 0.070(4) 0.018(4)
C84 0.093(6) 0.069(5) 0.128(6) -0.009(5) 0.062(5) -0.009(5)
C86 0.102(6) 0.066(5) 0.104(5) -0.007(4) 0.048(5) -0.017(5)
C88 0.089(5) 0.069(5) 0.109(4) -0.006(4) 0.051(4) -0.028(4)
C90 0.124(6) 0.053(4) 0.099(6) -0.001(5) 0.061(6) 0.007(5)
C92 0.100(6) 0.077(5) 0.114(5) -0.001(5) 0.055(5) -0.015(4)
C94 0.121(7) 0.076(6) 0.126(6) 0.012(6) 0.068(6) 0.010(5)
C96 0.102(5) 0.050(4) 0.086(5) 0.002(4) 0.048(4) 0.001(3)
C98 0.088(6) 0.074(6) 0.131(6) 0.002(5) 0.061(5) -0.002(4)
C100 0.136(7) 0.071(5) 0.119(7) 0.012(5) 0.071(6) 0.027(5)
C102 0.114(7) 0.095(6) 0.108(5) -0.014(5) 0.064(5) -0.029(5)
C104 0.117(7) 0.061(5) 0.105(6) -0.007(5) 0.061(6) 0.012(5)
C106 0.083(6) 0.062(5) 0.126(6) 0.006(5) 0.058(5) 0.004(4)
C108 0.112(7) 0.074(6) 0.107(6) -0.008(5) 0.051(5) -0.027(5)
C110 0.107(7) 0.078(6) 0.104(5) -0.012(5) 0.049(5) -0.015(5)
O15 0.152(8) 0.134(8) 0.147(8) -0.038(6) 0.090(7) -0.053(6)
C112 0.113(7) 0.091(6) 0.135(7) 0.002(5) 0.069(6) -0.026(5)
C114 0.120(6) 0.070(5) 0.104(6) -0.005(5) 0.063(6) 0.018(5)
C116 0.111(6) 0.085(5) 0.125(5) -0.001(5) 0.071(5) 0.019(4)
C118 0.150(7) 0.088(5) 0.124(6) -0.022(5) 0.030(5) -0.013(5)
C120 0.096(6) 0.073(5) 0.141(6) -0.005(5) 0.067(5) -0.012(4)
C122 0.089(6) 0.070(6) 0.125(6) 0.004(5) 0.056(5) -0.009(5)
C124 0.118(7) 0.102(7) 0.099(5) -0.017(5) 0.065(5) -0.019(5)
C126 0.106(7) 0.089(6) 0.143(7) -0.004(5) 0.070(6) -0.023(5)
C128 0.114(6) 0.070(5) 0.117(5) 0.009(4) 0.073(4) 0.022(4)
C130 0.089(6) 0.074(6) 0.135(6) -0.009(5) 0.060(6) -0.009(5)
C132 0.095(6) 0.074(6) 0.127(6) -0.005(5) 0.070(5) -0.008(5)
C134 0.124(6) 0.069(5) 0.116(5) 0.004(5) 0.069(5) 0.017(4)
C136 0.104(6) 0.070(6) 0.113(5) -0.007(5) 0.056(5) -0.021(5)
C138 0.129(7) 0.071(5) 0.104(6) 0.016(5) 0.057(6) 0.016(5)
O2 0.284(13) 0.193(12) 0.202(11) 0.020(9) 0.103(11) 0.005(10)
C140 0.120(7) 0.069(6) 0.119(6) 0.002(5) 0.069(5) 0.018(5)
C142 0.129(6) 0.088(5) 0.104(6) 0.020(4) 0.065(5) 0.016(5)
C144 0.102(7) 0.084(6) 0.104(5) 0.005(5) 0.045(5) -0.026(5)
C146 0.126(7) 0.065(5) 0.103(6) -0.004(5) 0.043(6) 0.003(5)
C148 0.131(7) 0.061(5) 0.108(6) -0.004(5) 0.059(6) 0.015(5)
C150 0.117(6) 0.099(6) 0.098(5) -0.010(5) 0.063(5) -0.029(5)
C152 0.095(6) 0.082(6) 0.142(6) -0.011(5) 0.064(6) -0.018(5)
C154 0.124(7) 0.113(7) 0.104(5) -0.013(6) 0.065(6) -0.031(6)
C156 0.127(6) 0.069(5) 0.106(6) 0.001(5) 0.068(6) 0.007(5)
C158 0.159(12) 0.078(6) 0.127(10) -0.025(7) 0.059(9) -0.015(7)
C160 0.175(8) 0.090(6) 0.110(5) -0.004(5) 0.001(5) -0.014(6)
C164 0.127(6) 0.068(5) 0.122(6) 0.004(5) 0.069(6) 0.012(5)
C166 0.102(6) 0.091(6) 0.147(5) -0.001(5) 0.072(5) 0.017(4)
C168 0.108(7) 0.095(7) 0.110(6) -0.004(6) 0.054(5) -0.007(5)
C170 0.104(6) 0.075(5) 0.154(6) -0.006(5) 0.078(5) -0.009(5)
C172 0.102(5) 0.068(5) 0.176(7) -0.003(5) 0.077(5) -0.007(5)
C174 0.127(6) 0.068(5) 0.103(6) -0.005(5) 0.064(6) 0.006(5)
C176 0.125(7) 0.058(5) 0.100(6) -0.006(5) 0.048(6) 0.005(5)
C178 0.123(7) 0.088(6) 0.096(5) -0.009(5) 0.059(5) -0.021(6)
C89 0.145(7) 0.072(5) 0.128(7) 0.000(6) 0.077(6) 0.016(5)
C45 0.112(7) 0.094(7) 0.116(6) 0.000(6) 0.053(6) -0.008(5)
C91 0.118(7) 0.107(6) 0.105(5) -0.012(5) 0.068(5) -0.024(5)
C23 0.130(6) 0.084(5) 0.097(6) 0.015(5) 0.066(5) -0.006(5)
C93 0.115(6) 0.075(6) 0.110(6) -0.003(5) 0.063(6) 0.012(5)
C47 0.135(7) 0.086(5) 0.159(7) 0.003(6) 0.086(6) 0.000(5)
C95 0.104(6) 0.063(5) 0.104(6) 0.000(5) 0.055(5) 0.006(5)
C3 0.096(6) 0.079(6) 0.117(6) 0.002(5) 0.056(5) -0.016(5)
C97 0.144(7) 0.078(6) 0.134(7) -0.008(6) 0.080(6) 0.015(5)
C49 0.108(7) 0.084(6) 0.122(6) -0.012(5) 0.053(5) -0.013(5)
C99 0.121(7) 0.072(5) 0.108(6) 0.001(5) 0.043(6) 0.011(5)
C25 0.131(7) 0.084(6) 0.097(5) -0.007(5) 0.060(5) 0.000(5)
C101 0.119(6) 0.100(6) 0.111(5) -0.006(5) 0.060(5) -0.013(5)
C51 0.136(7) 0.077(5) 0.125(7) 0.004(5) 0.075(6) 0.024(6)
C103 0.129(7) 0.087(6) 0.095(4) -0.008(5) 0.063(5) -0.024(6)
F8 0.267(12) 0.218(11) 0.204(9) 0.018(8) 0.096(10) 0.064(10)
C13 0.136(7) 0.088(6) 0.157(7) -0.005(5) 0.097(6) -0.026(5)
C105 0.117(6) 0.091(6) 0.102(5) -0.018(5) 0.055(5) -0.018(5)
C53 0.113(10) 0.136(11) 0.168(8) -0.048(8) 0.067(8) -0.029(9)
C107 0.098(5) 0.082(5) 0.156(6) -0.008(5) 0.077(5) -0.012(5)
C27 0.124(7) 0.073(5) 0.122(6) 0.008(5) 0.070(6) 0.013(5)
C109 0.115(7) 0.099(7) 0.106(5) -0.012(5) 0.069(5) -0.025(5)
C55 0.098(6) 0.083(6) 0.149(6) -0.008(5) 0.072(5) -0.020(4)
F10 0.264(13) 0.196(10) 0.243(9) 0.042(9) 0.076(10) 0.032(9)
C111 0.136(7) 0.075(5) 0.117(7) 0.008(6) 0.056(6) 0.021(5)
C7 0.160(12) 0.080(8) 0.173(10) -0.020(8) 0.104(10) -0.002(9)
C113 0.127(7) 0.066(5) 0.104(6) -0.001(5) 0.047(6) 0.010(5)
O17 0.283(12) 0.224(8) 0.210(10) 0.005(9) 0.129(10) 0.030(8)
C57 0.117(7) 0.074(6) 0.121(6) 0.008(5) 0.064(5) 0.015(5)
C115 0.103(6) 0.093(6) 0.145(5) 0.015(5) 0.072(5) 0.023(4)
C29 0.099(5) 0.077(5) 0.151(6) 0.000(4) 0.078(5) -0.012(4)
C117 0.158(8) 0.103(6) 0.114(6) 0.007(4) 0.063(5) 0.039(6)
C59 0.122(7) 0.080(6) 0.128(6) 0.007(6) 0.065(6) 0.013(5)
C119 0.099(7) 0.081(6) 0.135(7) -0.010(5) 0.066(6) -0.021(5)
C15 0.149(7) 0.090(5) 0.147(6) 0.006(5) 0.091(6) -0.013(6)
C121 0.119(7) 0.110(7) 0.103(5) -0.010(5) 0.067(5) -0.021(5)
C61 0.134(7) 0.079(5) 0.153(7) -0.013(5) 0.086(5) -0.023(5)
C123 0.192(13) 0.115(11) 0.141(7) 0.008(8) 0.098(8) -0.024(11)
C31 0.121(10) 0.095(8) 0.165(10) 0.016(8) 0.050(9) 0.001(8)
C125 0.231(8) 0.128(7) 0.203(8) 0.028(6) 0.148(7) 0.080(6)
C135 0.249(10) 0.108(6) 0.196(8) 0.032(5) 0.150(8) 0.083(6)
C169 0.258(10) 0.107(6) 0.190(8) -0.009(5) 0.147(7) 0.053(6)
C79 0.257(10) 0.126(7) 0.167(6) 0.003(5) 0.143(7) 0.067(7)
C162 0.243(9) 0.127(8) 0.181(7) 0.021(6) 0.159(7) 0.071(7)
C63 0.123(7) 0.128(11) 0.153(11) 0.016(9) 0.066(8) -0.030(8)
C127 0.142(6) 0.122(7) 0.145(7) -0.002(5) 0.054(5) 0.043(6)
C2 0.138(7) 0.081(5) 0.156(7) -0.003(5) 0.094(6) -0.011(6)
C129 0.151(7) 0.104(6) 0.121(6) 0.000(5) 0.063(5) 0.042(5)
C65 0.126(7) 0.075(6) 0.103(6) -0.019(5) 0.064(6) 0.003(5)
C131 0.142(7) 0.076(5) 0.107(6) 0.013(4) 0.067(5) -0.001(5)
C33 0.139(6) 0.090(6) 0.147(7) -0.030(6) 0.024(5) -0.015(5)
C133 0.101(7) 0.077(6) 0.150(7) -0.008(5) 0.073(6) -0.014(5)
C67 0.138(9) 0.114(10) 0.185(12) -0.023(9) 0.113(9) -0.044(8)
C17 0.105(6) 0.085(5) 0.159(6) 0.002(5) 0.080(5) -0.004(5)
C137 0.127(7) 0.108(7) 0.107(5) -0.012(6) 0.065(6) -0.023(6)
F12 0.230(11) 0.290(15) 0.275(13) 0.013(11) 0.102(9) -0.025(10)
C69 0.172(8) 0.100(6) 0.103(5) -0.022(5) 0.028(5) -0.022(6)
C139 0.144(12) 0.089(7) 0.156(10) -0.022(7) 0.077(9) -0.007(8)
O9 0.255(11) 0.256(14) 0.209(12) 0.069(11) 0.076(9) -0.051(10)
C35 0.119(7) 0.094(6) 0.117(6) -0.021(5) 0.052(6) -0.011(5)
C141 0.139(10) 0.103(10) 0.168(9) -0.041(9) 0.063(7) -0.033(8)
C71 0.134(9) 0.130(11) 0.150(11) 0.034(9) 0.062(9) 0.036(8)
C143 0.127(8) 0.106(7) 0.117(6) -0.004(6) 0.052(6) 0.004(6)
C9 0.100(7) 0.102(7) 0.166(7) -0.008(6) 0.073(6) 0.012(5)
C145 0.173(8) 0.118(7) 0.107(5) -0.004(5) 0.054(5) 0.059(6)
C73 0.103(7) 0.079(6) 0.150(7) -0.005(6) 0.070(6) -0.016(5)
C147 0.138(12) 0.066(6) 0.235(14) 0.012(7) 0.087(11) -0.020(7)
F3 0.276(11) 0.283(11) 0.220(8) -0.048(8) 0.113(8) 0.041(10)
C37 0.137(10) 0.138(10) 0.098(8) -0.004(7) 0.050(7) -0.023(9)
C149 0.103(7) 0.100(7) 0.161(7) 0.016(6) 0.071(6) 0.020(5)
C75 0.130(9) 0.123(11) 0.201(13) 0.017(11) 0.073(8) 0.000(8)
C151 0.102(7) 0.108(7) 0.172(8) 0.013(7) 0.068(7) 0.015(5)
C19 0.155(11) 0.098(8) 0.117(9) -0.006(7) 0.083(9) 0.013(8)
C153 0.123(11) 0.110(10) 0.166(8) 0.023(7) 0.095(8) 0.007(8)
C77 0.194(14) 0.106(9) 0.131(10) -0.005(7) 0.080(9) 0.046(9)
C155 0.123(8) 0.108(7) 0.120(6) -0.007(6) 0.051(6) 0.005(6)
C39 0.103(7) 0.108(7) 0.171(8) -0.003(7) 0.074(7) 0.013(6)
C157 0.165(7) 0.119(7) 0.133(6) -0.017(5) 0.035(5) 0.036(6)
F7 0.368(13) 0.290(12) 0.248(9) -0.013(9) 0.102(10) 0.045(10)
C159 0.282(16) 0.154(13) 0.211(13) 0.032(10) 0.192(12) 0.069(11)
C5 0.211(14) 0.072(6) 0.154(11) 0.004(7) 0.087(10) -0.014(8)
C161 0.234(14) 0.184(14) 0.111(9) 0.010(9) 0.078(10) 0.098(12)
F2 0.303(9) 0.313(13) 0.290(12) -0.031(10) 0.147(9) 0.022(8)
O19 0.281(9) 0.345(14) 0.298(11) -0.019(12) 0.043(9) -0.007(9)
F9 0.375(13) 0.280(11) 0.280(10) 0.008(8) 0.172(10) 0.047(9)
C81 0.203(8) 0.207(15) 0.256(15) 0.019(14) 0.132(10) 0.102(10)
F5 0.310(12) 0.235(8) 0.318(12) -0.017(9) 0.101(10) 0.060(8)
C163 0.173(12) 0.131(11) 0.171(13) 0.056(9) 0.076(10) 0.023(8)
C41 0.153(10) 0.113(10) 0.200(14) -0.035(11) -0.011(9) 0.016(9)
C165 0.212(13) 0.147(13) 0.130(11) -0.042(10) 0.074(10) -0.032(10)
O5 0.305(13) 0.263(12) 0.236(8) -0.001(9) 0.152(9) -0.047(10)
C83 0.135(9) 0.179(14) 0.209(14) 0.009(13) 0.068(10) 0.038(10)
F11 0.294(9) 0.309(12) 0.250(9) -0.030(10) 0.069(9) 0.018(10)
C167 0.236(8) 0.212(9) 0.216(7) 0.013(6) 0.109(7) 0.000(7)
C21 0.237(15) 0.140(13) 0.178(13) -0.037(10) -0.007(11) 0.013(11)
O21 0.259(9) 0.225(11) 0.234(10) -0.016(10) 0.125(9) 0.047(9)
O11 0.343(13) 0.250(12) 0.197(8) 0.013(9) 0.130(9) 0.063(11)
C85 0.146(6) 0.094(6) 0.145(7) -0.014(6) 0.000(5) -0.001(5)
C171 0.273(17) 0.108(9) 0.141(11) 0.031(9) -0.023(12) -0.049(11)
C43 0.300(14) 0.127(12) 0.227(15) -0.049(11) 0.140(12) -0.005(10)
C173 0.319(16) 0.190(15) 0.167(8) -0.034(9) 0.099(10) 0.084(14)
C87 0.135(11) 0.123(11) 0.208(14) -0.042(10) 0.048(10) -0.040(9)
C175 0.319(17) 0.145(11) 0.215(13) 0.064(10) 0.170(12) 0.099(12)
C11 0.263(7) 0.241(7) 0.233(7) -0.014(6) 0.108(6) 0.035(6)
C177 0.299(7) 0.268(7) 0.250(7) -0.006(6) 0.109(6) 0.011(6)
O23 0.345(12) 0.302(10) 0.264(12) 0.025(10) 0.175(10) -0.043(10)

loop_
_atom_type_symbol
_atom_type_description
_atom_type_scat_dispersion_real
_atom_type_scat_dispersion_imag
_atom_type_scat_source
C C 0.0148 0.0070 'International Tables Vol C Tables 4.2.6.8 and 6.1.1.4'
F F 0.0599 0.0411 'International Tables Vol C Tables 4.2.6.8 and 6.1.1.4'
H H 0.0000 0.0000 'International Tables Vol C Tables 4.2.6.8 and 6.1.1.4'
N N 0.0253 0.0136 'International Tables Vol C Tables 4.2.6.8 and 6.1.1.4'
O O 0.0412 0.0250 'International Tables Vol C Tables 4.2.6.8 and 6.1.1.4'
Rh Rh -0.0162 2.8654 'International Tables Vol C Tables 4.2.6.8 and 6.1.1.4'
S S 0.2924 0.4247 'International Tables Vol C Tables 4.2.6.8 and 6.1.1.4'

loop_
_geom_angle_atom_site_label_1
_geom_angle_atom_site_label_2
_geom_angle_atom_site_label_3
_geom_angle
_geom_angle_site_symmetry_1
_geom_angle_site_symmetry_3
_geom_angle_publ_flag
O1 Rh1 O6 82.5(3) . . ?
O1 Rh1 N4 83.4(4) . 3_657 ?
O1 Rh1 C32 144.7(5) . . ?
O1 Rh1 C40 108.9(5) . . ?
O1 Rh1 C142 94.8(5) . . ?
O1 Rh1 C23 153.5(5) . . ?
O1 Rh1 C131 114.5(5) . . ?
O6 Rh1 N4 85.7(3) . 3_657 ?
O6 Rh1 C32 96.2(4) . . ?
O6 Rh1 C40 103.6(4) . . ?
O6 Rh1 C142 138.7(5) . . ?
O6 Rh1 C23 123.8(5) . . ?
O6 Rh1 C131 161.3(5) . . ?
N4 Rh1 C32 131.8(5) 3_657 . ?
N4 Rh1 C40 165.2(5) 3_657 . ?
N4 Rh1 C23 100.9(5) 3_657 . ?
N4 Rh1 C131 103.3(5) 3_657 . ?
C32 Rh1 C23 40.0(5) . . ?
C40 Rh1 C32 36.9(5) . . ?
C40 Rh1 C23 64.3(6) . . ?
C40 Rh1 C131 64.5(6) . . ?
C142 Rh1 N4 135.1(5) . 3_657 ?
C142 Rh1 C32 63.2(6) . . ?
C142 Rh1 C40 38.4(5) . . ?
C142 Rh1 C23 63.6(6) . . ?
C142 Rh1 C131 37.6(6) . . ?
C131 Rh1 C32 65.5(5) . . ?
C131 Rh1 C23 39.0(5) . . ?
O8 Rh4 N5 86.0(4) . . ?
O8 Rh4 C170 120.4(5) . . ?
O8 Rh4 C172 106.1(5) . . ?
O8 Rh4 C107 143.3(5) . . ?
O8 Rh4 C29 158.8(5) . . ?
O8 Rh4 C17 95.5(5) . . ?
O18 Rh4 O8 86.4(4) . . ?
O18 Rh4 N5 83.7(4) . . ?
O18 Rh4 C170 153.2(5) . . ?
O18 Rh4 C172 109.5(5) . . ?
O18 Rh4 C107 95.0(5) . . ?
O18 Rh4 C29 114.7(5) . . ?
O18 Rh4 C17 147.0(5) . . ?
N5 Rh4 C170 98.7(5) . . ?
C172 Rh4 N5 162.3(5) . . ?
C172 Rh4 C170 64.2(5) . . ?
C172 Rh4 C17 38.5(6) . . ?
C107 Rh4 N5 130.7(6) . . ?
C107 Rh4 C170 63.2(6) . . ?
C107 Rh4 C172 39.2(6) . . ?
C107 Rh4 C29 38.2(5) . . ?
C107 Rh4 C17 64.5(6) . . ?
C29 Rh4 N5 98.3(5) . . ?
C29 Rh4 C170 38.6(5) . . ?
C29 Rh4 C172 65.8(5) . . ?
C29 Rh4 C17 65.7(6) . . ?
C17 Rh4 N5 129.3(5) . . ?
C17 Rh4 C170 38.6(5) . . ?
O12 Rh6 O14 82.3(4) . . ?
O12 Rh6 N6 85.9(4) . 3_657 ?
O12 Rh6 C47 155.3(6) . . ?
O12 Rh6 C13 110.5(6) . . ?
O12 Rh6 C15 147.9(6) . . ?
O12 Rh6 C61 94.9(6) . . ?
O12 Rh6 C2 118.5(6) . . ?
O14 Rh6 N6 86.0(4) . 3_657 ?
O14 Rh6 C47 122.3(6) . . ?
O14 Rh6 C13 101.2(5) . . ?
O14 Rh6 C15 95.8(5) . . ?
O14 Rh6 C61 137.8(5) . . ?
O14 Rh6 C2 158.0(6) . . ?
C47 Rh6 N6 97.9(6) . 3_657 ?
C47 Rh6 C15 37.9(6) . . ?
C13 Rh6 N6 162.7(6) . 3_657 ?
C13 Rh6 C47 64.9(7) . . ?
C13 Rh6 C15 38.2(6) . . ?
C15 Rh6 N6 126.0(6) . 3_657 ?
C61 Rh6 N6 136.0(5) . 3_657 ?
C61 Rh6 C47 65.4(7) . . ?
C61 Rh6 C13 40.4(6) . . ?
C61 Rh6 C15 65.2(7) . . ?
C61 Rh6 C2 40.3(6) . . ?
C2 Rh6 N6 101.9(5) . 3_657 ?
C2 Rh6 C47 36.8(6) . . ?
C2 Rh6 C13 66.0(6) . . ?
C2 Rh6 C15 62.9(6) . . ?
O4 Rh3 C118 162.7(6) . . ?
O4 Rh3 C160 100.2(5) . . ?
O4 Rh3 C33 129.1(6) . . ?
O4 Rh3 C69 129.9(6) . . ?
O4 Rh3 C85 100.3(6) . . ?
O10 Rh3 O4 84.9(3) . . ?
O10 Rh3 C118 108.8(6) . . ?
O10 Rh3 C160 122.3(8) . . ?
O10 Rh3 C33 145.8(6) . . ?
O10 Rh3 C69 95.3(7) . . ?
O10 Rh3 C85 160.3(7) . . ?
N1 Rh3 O4 83.5(4) . . ?
N1 Rh3 O10 82.7(4) . . ?
N1 Rh3 C118 108.1(6) . . ?
N1 Rh3 C160 154.8(8) . . ?
N1 Rh3 C33 95.8(7) . . ?
N1 Rh3 C69 146.3(6) . . ?
N1 Rh3 C85 116.6(8) . . ?
C118 Rh3 C33 39.2(7) . . ?
C118 Rh3 C85 63.3(7) . . ?
C160 Rh3 C118 63.8(7) . . ?
C160 Rh3 C33 62.4(8) . . ?
C160 Rh3 C69 39.5(7) . . ?
C160 Rh3 C85 38.2(8) . . ?
C69 Rh3 C118 40.8(7) . . ?
C69 Rh3 C33 67.4(8) . . ?
C69 Rh3 C85 66.8(9) . . ?
C85 Rh3 C33 35.7(7) . . ?
O16 Rh2 N2 87.8(5) . 3_657 ?
O16 Rh2 C117 95.1(6) . . ?
O16 Rh2 C127 134.3(6) . . ?
O16 Rh2 C129 100.3(6) . . ?
O16 Rh2 C145 124.6(7) . . ?
O16 Rh2 C157 160.4(6) . . ?
O22 Rh2 O16 83.3(4) . . ?
O22 Rh2 N2 84.9(4) . 3_657 ?
O22 Rh2 C117 154.2(5) . . ?
O22 Rh2 C127 94.8(6) . . ?
O22 Rh2 C129 112.2(5) . . ?
O22 Rh2 C145 152.0(7) . . ?
O22 Rh2 C157 112.0(7) . . ?
N2 Rh2 C117 120.8(5) 3_657 . ?
N2 Rh2 C127 137.8(7) 3_657 . ?
N2 Rh2 C129 161.6(5) 3_657 . ?
N2 Rh2 C145 96.5(5) 3_657 . ?
N2 Rh2 C157 105.1(6) 3_657 . ?
C117 Rh2 C127 67.9(8) . . ?
C117 Rh2 C157 65.7(8) . . ?
C127 Rh2 C157 36.5(7) . . ?
C129 Rh2 C117 42.5(6) . . ?
C129 Rh2 C127 38.6(7) . . ?
C129 Rh2 C145 65.3(6) . . ?
C129 Rh2 C157 63.2(7) . . ?
C145 Rh2 C117 37.2(6) . . ?
C145 Rh2 C127 65.5(7) . . ?
C145 Rh2 C157 40.6(7) . . ?
O20 Rh5 O3 84.6(4) . . ?
O20 Rh5 N3 83.5(4) . . ?
O20 Rh5 C125 93.0(5) . . ?
O20 Rh5 C135 115.4(6) . . ?
O20 Rh5 C169 154.2(6) . . ?
O20 Rh5 C79 145.9(6) . . ?
O20 Rh5 C162 107.2(6) . . ?
O3 Rh5 N3 85.8(4) . . ?
O3 Rh5 C125 130.5(6) . . ?
O3 Rh5 C135 98.7(4) . . ?
O3 Rh5 C169 98.1(5) . . ?
O3 Rh5 C79 129.5(7) . . ?
O3 Rh5 C162 163.5(4) . . ?
N3 Rh5 C135 160.9(6) . . ?
N3 Rh5 C169 122.2(6) . . ?
C125 Rh5 N3 143.2(6) . . ?
C125 Rh5 C135 39.08(19) . . ?
C125 Rh5 C169 65.7(2) . . ?
C169 Rh5 C135 38.87(19) . . ?
C79 Rh5 N3 97.0(5) . . ?
C79 Rh5 C125 66.4(2) . . ?
C79 Rh5 C135 65.8(2) . . ?
C79 Rh5 C169 39.3(2) . . ?
C162 Rh5 N3 106.6(5) . . ?
C162 Rh5 C125 39.7(2) . . ?
C162 Rh5 C135 66.1(2) . . ?
C162 Rh5 C169 66.3(2) . . ?
C162 Rh5 C79 39.87(18) . . ?
O24 S1 O13 113.3(6) . . ?
O24 S1 O15 115.0(8) . . ?
O24 S1 C101 103.4(8) . . ?
O13 S1 C101 102.6(7) . . ?
O15 S1 O13 115.8(8) . . ?
O15 S1 C101 104.5(7) . . ?
O7 S4 C167 102.0(9) . . ?
O2 S4 O7 113.1(10) . . ?
O2 S4 C167 102.0(9) . . ?
O9 S4 O7 115.2(11) . . ?
O9 S4 O2 115.4(11) . . ?
O9 S4 C167 106.9(9) . . ?
O17 S2 O21 116.2(11) . . ?
O17 S2 O11 114.8(10) . . ?
O17 S2 C11 103.9(10) . . ?
O21 S2 O11 108.6(11) . . ?
O21 S2 C11 106.6(9) . . ?
O11 S2 C11 105.8(10) . . ?
C96 O1 Rh1 123.9(7) . . ?
C66 O4 Rh3 127.3(8) . . ?
C1 O6 Rh1 123.7(8) . . ?
C60 O8 Rh4 127.8(9) . . ?
C20 O10 Rh3 129.5(7) . . ?
C50 O12 Rh6 129.4(8) . . ?
C72 O14 Rh6 123.7(9) . . ?
C68 O16 Rh2 131.2(10) . . ?
C28 O18 Rh4 130.8(9) . . ?
C64 O20 Rh5 130.3(10) . . ?
C86 N1 Rh3 129.8(10) . . ?
C86 N1 C49 111.8(13) . . ?
C49 N1 Rh3 118.4(10) . . ?
C116 O22 Rh2 127.9(10) . . ?
C134 O3 Rh5 126.5(10) . . ?
C16 N4 Rh1 122.9(10) . 3_657 ?
C16 N4 C65 116.0(11) . . ?
C65 N4 Rh1 121.1(8) . 3_657 ?
C74 N6 Rh6 122.6(9) . 3_657 ?
C3 N6 Rh6 120.0(9) . 3_657 ?
C3 N6 C74 117.4(12) . . ?
C156 N3 Rh5 121.4(9) . . ?
C156 N3 C27 118.5(13) . . ?
C27 N3 Rh5 119.7(10) . . ?
O19 S3 O5 117.1(12) . . ?
O19 S3 C177 111.4(12) . . ?
O19 S3 O23 116.4(12) . . ?
O5 S3 C177 100.2(10) . . ?
O23 S3 O5 113.9(11) . . ?
O23 S3 C177 93.6(10) . . ?
O6 C1 C6 114.3(11) . . ?
O6 C1 C12 126.9(10) . . ?
C12 C1 C6 118.7(11) . . ?
C20 C4 C12 116.2(11) . . ?
C20 C4 C66 122.3(11) . . ?
C66 C4 C12 121.5(10) . . ?
C18 C6 C1 121.5(12) . . ?
C18 C6 C44 119.0(10) . . ?
C44 C6 C1 119.4(12) . . ?
C42 C8 C70 121.1(12) . . ?
C42 C8 C96 117.7(10) . . ?
C70 C8 C96 121.2(12) . . ?
C16 C10 H10 121.4 . . ?
C16 C10 C62 117.2(12) . . ?
C62 C10 H10 121.4 . . ?
C1 C12 C4 121.7(10) . . ?
C1 C12 C96 120.5(11) . . ?
C96 C12 C4 117.6(11) . . ?
C97 N2 Rh2 120.2(11) . 3_657 ?
C51 N2 Rh2 120.1(10) . 3_657 ?
C51 N2 C97 119.7(13) . . ?
C112 N5 Rh4 120.2(11) . . ?
C112 N5 C119 119.3(13) . . ?
C119 N5 Rh4 120.5(10) . . ?
C82 C14 C68 121.6(13) . . ?
C82 C14 C140 118.4(14) . . ?
C140 C14 C68 120.0(13) . . ?
N4 C16 C10 124.9(13) . . ?
N4 C16 H16 117.6 . . ?
C10 C16 H16 117.6 . . ?
C6 C18 C20 118.5(10) . . ?
C6 C18 C90 119.4(12) . . ?
C90 C18 C20 122.1(12) . . ?
O10 C20 C4 122.9(12) . . ?
O10 C20 C18 114.0(10) . . ?
C4 C20 C18 123.1(12) . . ?
C24 C22 C106 121.7(13) . . ?
C24 C22 C122 120.1(13) . . ?
C122 C22 C106 118.1(13) . . ?
C22 C24 H24 120.8 . . ?
C3 C24 C22 118.5(14) . . ?
C3 C24 H24 120.8 . . ?
C88 C26 H26 119.6 . . ?
C88 C26 C144 120.7(14) . . ?
C144 C26 H26 119.6 . . ?
O18 C28 C36 124.4(13) . . ?
O18 C28 C92 114.6(14) . . ?
C36 C28 C92 121.0(14) . . ?
C164 C30 C174 119.0(13) . . ?
C164 C30 C176 124.0(13) . . ?
C174 C30 C176 116.8(14) . . ?
C40 C32 Rh1 70.7(8) . . ?
C40 C32 C23 108.0(14) . . ?
C40 C32 C19 126.4(15) . . ?
C23 C32 Rh1 71.1(7) . . ?
C19 C32 Rh1 121.3(9) . . ?
C19 C32 C23 125.5(16) . . ?
C52 C34 H34 120.5 . . ?
C78 C34 H34 120.5 . . ?
C78 C34 C52 119.1(15) . . ?
C28 C36 C56 120.7(12) . . ?
C28 C36 C60 124.1(13) . . ?
C60 C36 C56 115.1(12) . . ?
C84 C38 C80 119.0(13) . . ?
C98 C38 C80 119.6(13) . . ?
C98 C38 C84 120.9(13) . . ?
C32 C40 Rh1 72.5(8) . . ?
C32 C40 C142 108.5(15) . . ?
C32 C40 C37 120.1(14) . . ?
C142 C40 Rh1 69.6(8) . . ?
C142 C40 C37 131.4(16) . . ?
C37 C40 Rh1 122.7(9) . . ?
C8 C42 C66 124.1(12) . . ?
C8 C42 C95 117.6(11) . . ?
C95 C42 C66 118.3(12) . . ?
C6 C44 H44 120.2 . . ?
C114 C44 C6 119.5(13) . . ?
C114 C44 H44 120.2 . . ?
C78 C46 C138 121.2(14) . . ?
C99 C46 C78 119.5(13) . . ?
C99 C46 C138 119.2(15) . . ?
C88 C48 C60 120.7(12) . . ?
C88 C48 C136 120.0(13) . . ?
C136 C48 C60 119.1(13) . . ?
O12 C50 C56 123.5(14) . . ?
O12 C50 C58 116.2(12) . . ?
C56 C50 C58 120.2(13) . . ?
C146 C52 C34 118.0(13) . . ?
C146 C52 C113 122.6(14) . . ?
C113 C52 C34 119.3(14) . . ?
C68 C54 C128 118.1(14) . . ?
C116 C54 C68 123.6(14) . . ?
C116 C54 C128 118.2(13) . . ?
C50 C56 C36 116.9(13) . . ?
C72 C56 C36 123.2(12) . . ?
C72 C56 C50 119.9(13) . . ?
C92 C58 C50 120.5(13) . . ?
C168 C58 C50 118.8(14) . . ?
C168 C58 C92 120.7(15) . . ?
O8 C60 C36 125.3(13) . . ?
O8 C60 C48 112.7(12) . . ?
C36 C60 C48 121.9(13) . . ?
C10 C62 C103 118.1(12) . . ?
C25 C62 C10 118.9(13) . . ?
C25 C62 C103 122.9(15) . . ?
O20 C64 C128 123.4(15) . . ?
O20 C64 C115 117.3(14) . . ?
C128 C64 C115 119.3(14) . . ?
O4 C66 C4 128.1(10) . . ?
O4 C66 C42 115.4(11) . . ?
C4 C66 C42 116.5(11) . . ?
O16 C68 C14 118.0(13) . . ?
O16 C68 C54 121.8(15) . . ?
C54 C68 C14 120.1(13) . . ?
C8 C70 H70 119.8 . . ?
C104 C70 C8 120.3(13) . . ?
C104 C70 H70 119.8 . . ?
O14 C72 C56 128.5(13) . . ?
O14 C72 C88 112.9(13) . . ?
C56 C72 C88 118.4(13) . . ?
N6 C74 H74 118.4 . . ?
N6 C74 C122 123.3(13) . . ?
C122 C74 H74 118.4 . . ?
C100 C76 C111 120.0(16) . . ?
C89 C76 C100 116.8(14) . . ?
C89 C76 C111 123.1(15) . . ?
C34 C78 C46 122.7(14) . . ?
C34 C78 H78 118.6 . . ?
C46 C78 H78 118.6 . . ?
C106 C80 C38 175.0(14) . . ?
C14 C82 C134 121.1(14) . . ?
C57 C82 C14 118.3(13) . . ?
C57 C82 C134 120.5(14) . . ?
C38 C84 H84 120.2 . . ?
C38 C84 C132 119.6(13) . . ?
C132 C84 H84 120.2 . . ?
N1 C86 H86 115.4 . . ?
N1 C86 C110 129.2(14) . . ?
C110 C86 H86 115.4 . . ?
C26 C88 C72 118.8(13) . . ?
C48 C88 C26 120.9(13) . . ?
C48 C88 C72 120.2(13) . . ?
C18 C90 H90 120.0 . . ?
C148 C90 C18 120.1(13) . . ?
C148 C90 H90 120.0 . . ?
C58 C92 C28 120.2(14) . . ?
C45 C92 C28 121.1(15) . . ?
C45 C92 C58 118.7(14) . . ?
C140 C94 H94 119.1 . . ?
C59 C94 H94 119.1 . . ?
C59 C94 C140 121.7(15) . . ?
O1 C96 C8 112.9(9) . . ?
O1 C96 C12 125.5(12) . . ?
C12 C96 C8 121.2(11) . . ?
C38 C98 H98 120.0 . . ?
C38 C98 C130 120.0(14) . . ?
C130 C98 H98 120.0 . . ?
C76 C100 H100 118.8 . . ?
C76 C100 C51 122.5(16) . . ?
C51 C100 H100 118.8 . . ?
C150 C102 H102 119.7 . . ?
C150 C102 C109 120.6(16) . . ?
C109 C102 H102 119.7 . . ?
C70 C104 H104 118.6 . . ?
C70 C104 C93 122.8(12) . . ?
C93 C104 H104 118.6 . . ?
C80 C106 C22 173.6(15) . . ?
C136 C108 H108 116.3 . . ?
C136 C108 C144 127.5(14) . . ?
C144 C108 H108 116.3 . . ?
C86 C110 H110 119.9 . . ?
C86 C110 C105 120.2(15) . . ?
C105 C110 H110 119.9 . . ?
N5 C112 H112 117.9 . . ?
N5 C112 C126 124.3(16) . . ?
C126 C112 H112 117.9 . . ?
C44 C114 H114 119.5 . . ?
C44 C114 C148 120.9(14) . . ?
C148 C114 H114 119.5 . . ?
O22 C116 C54 125.9(14) . . ?
O22 C116 C166 112.1(14) . . ?
C54 C116 C166 122.0(15) . . ?
C158 C118 Rh3 123.9(11) . . ?
C33 C118 Rh3 73.1(10) . . ?
C33 C118 C158 122.0(17) . . ?
C33 C118 C69 109.7(17) . . ?
C69 C118 Rh3 69.2(9) . . ?
C69 C118 C158 128.3(19) . . ?
C130 C120 C73 118.4(14) . . ?
C132 C120 C130 122.1(13) . . ?
C132 C120 C73 119.3(14) . . ?
C22 C122 H122 121.4 . . ?
C74 C122 C22 117.2(14) . . ?
C74 C122 H122 121.4 . . ?
C150 C124 H124 119.5 . . ?
C150 C124 C121 121.0(14) . . ?
C121 C124 H124 119.5 . . ?
C112 C126 H126 121.1 . . ?
C55 C126 C112 117.8(15) . . ?
C55 C126 H126 121.1 . . ?
C64 C128 C54 117.9(14) . . ?
C134 C128 C54 120.7(13) . . ?
C134 C128 C64 121.3(14) . . ?
C98 C130 H130 120.4 . . ?
C120 C130 C98 119.2(14) . . ?
C120 C130 H130 120.4 . . ?
C84 C132 H132 121.1 . . ?
C120 C132 C84 117.8(13) . . ?
C120 C132 H132 121.1 . . ?
O3 C134 C82 115.3(14) . . ?
O3 C134 C128 126.4(14) . . ?
C128 C134 C82 118.3(14) . . ?
C48 C136 H136 121.9 . . ?
C108 C136 C48 116.2(14) . . ?
C108 C136 H136 121.9 . . ?
C111 C138 C46 175.0(16) . . ?
C14 C140 H140 119.6 . . ?
C94 C140 C14 120.7(14) . . ?
C94 C140 H140 119.6 . . ?
C40 C142 Rh1 71.9(8) . . ?
C40 C142 C71 125.9(17) . . ?
C131 C142 Rh1 72.5(9) . . ?
C131 C142 C40 111.3(15) . . ?
C131 C142 C71 122.8(15) . . ?
C71 C142 Rh1 123.3(10) . . ?
C26 C144 H144 122.7 . . ?
C108 C144 C26 114.6(14) . . ?
C108 C144 H144 122.7 . . ?
C52 C146 H146 117.7 . . ?
C52 C146 C99 124.7(14) . . ?
C99 C146 H146 117.7 . . ?
C90 C148 C114 120.8(12) . . ?
C90 C148 H148 119.6 . . ?
C114 C148 H148 119.6 . . ?
C102 C150 C124 122.0(14) . . ?
C102 C150 C178 120.2(16) . . ?
C124 C150 C178 117.6(14) . . ?
C55 C152 H152 121.0 . . ?
C119 C152 H152 121.0 . . ?
C119 C152 C55 117.9(15) . . ?
C137 C154 C91 176.4(17) . . ?
N3 C156 H156 118.4 . . ?
N3 C156 C174 123.2(14) . . ?
C174 C156 H156 118.4 . . ?
C118 C158 H15A 109.5 . . ?
C118 C158 H15B 109.5 . . ?
C118 C158 H15C 109.5 . . ?
H15A C158 H15B 109.5 . . ?
H15A C158 H15C 109.5 . . ?
H15B C158 H15C 109.5 . . ?
C69 C160 Rh3 70.7(10) . . ?
C69 C160 C171 128(2) . . ?
C85 C160 Rh3 71.8(12) . . ?
C85 C160 C69 112.3(19) . . ?
C85 C160 C171 119(2) . . ?
C171 C160 Rh3 119.8(12) . . ?
C30 C164 H164 119.6 . . ?
C27 C164 C30 120.8(14) . . ?
C27 C164 H164 119.6 . . ?
C115 C166 C116 117.3(16) . . ?
C115 C166 C9 125.7(17) . . ?
C9 C166 C116 116.9(16) . . ?
C58 C168 H168 120.0 . . ?
C143 C168 C58 120.0(16) . . ?
C143 C168 H168 120.0 . . ?
C29 C170 Rh4 68.6(8) . . ?
C29 C170 C17 108.4(14) . . ?
C29 C170 C139 128.2(14) . . ?
C17 C170 Rh4 69.2(8) . . ?
C17 C170 C139 123.1(16) . . ?
C139 C170 Rh4 123.7(11) . . ?
C107 C172 Rh4 70.1(8) . . ?
C107 C172 C147 126.9(16) . . ?
C17 C172 Rh4 71.4(8) . . ?
C17 C172 C107 106.9(13) . . ?
C17 C172 C147 125.6(16) . . ?
C147 C172 Rh4 130.0(11) . . ?
C30 C174 H174 121.7 . . ?
C156 C174 C30 116.7(14) . . ?
C156 C174 H174 121.7 . . ?
C113 C176 C30 171.7(15) . . ?
C103 C178 C150 175.9(16) . . ?
C76 C89 H89 119.3 . . ?
C76 C89 C97 121.5(16) . . ?
C97 C89 H89 119.3 . . ?
C92 C45 H45 119.5 . . ?
C92 C45 C155 121.0(16) . . ?
C155 C45 H45 119.5 . . ?
C109 C91 C154 120.1(14) . . ?
C109 C91 C121 121.6(14) . . ?
C121 C91 C154 118.3(15) . . ?
C32 C23 Rh1 69.0(7) . . ?
C32 C23 C63 126.2(15) . . ?
C63 C23 Rh1 124.7(10) . . ?
C131 C23 Rh1 68.7(8) . . ?
C131 C23 C32 105.0(14) . . ?
C131 C23 C63 128.7(15) . . ?
C104 C93 H93 122.2 . . ?
C95 C93 C104 115.6(13) . . ?
C95 C93 H93 122.2 . . ?
C15 C47 Rh6 71.2(10) . . ?
C15 C47 C75 124.2(19) . . ?
C2 C47 Rh6 71.1(10) . . ?
C2 C47 C15 109.0(18) . . ?
C2 C47 C75 126.4(17) . . ?
C75 C47 Rh6 129.4(12) . . ?
C42 C95 H95 118.7 . . ?
C93 C95 C42 122.6(13) . . ?
C93 C95 H95 118.7 . . ?
N6 C3 C24 123.4(14) . . ?
N6 C3 H3 118.3 . . ?
C24 C3 H3 118.3 . . ?
N2 C97 C89 120.4(16) . . ?
N2 C97 H97 119.8 . . ?
C89 C97 H97 119.8 . . ?
N1 C49 H49 118.3 . . ?
N1 C49 C35 123.3(14) . . ?
C35 C49 H49 118.3 . . ?
C46 C99 C146 115.8(15) . . ?
C46 C99 H99 122.1 . . ?
C146 C99 H99 122.1 . . ?
C62 C25 H25 119.3 . . ?
C62 C25 C65 121.3(15) . . ?
C65 C25 H25 119.3 . . ?
F1 C101 S1 115.4(11) . . ?
F1 C101 F4 101.2(12) . . ?
F4 C101 S1 112.1(12) . . ?
F6 C101 S1 115.3(11) . . ?
F6 C101 F1 107.3(13) . . ?
F6 C101 F4 104.1(13) . . ?
N2 C51 C100 119.0(15) . . ?
N2 C51 H51 120.5 . . ?
C100 C51 H51 120.5 . . ?
C178 C103 C62 176.4(15) . . ?
C15 C13 Rh6 71.4(9) . . ?
C15 C13 C61 106.2(16) . . ?
C15 C13 C67 128.1(16) . . ?
C61 C13 Rh6 69.2(8) . . ?
C61 C13 C67 125.7(17) . . ?
C67 C13 Rh6 123.5(11) . . ?
C137 C105 C110 122.5(16) . . ?
C137 C105 C35 119.5(15) . . ?
C35 C105 C110 118.0(14) . . ?
H53A C53 H53B 109.5 . . ?
H53A C53 H53C 109.5 . . ?
H53B C53 H53C 109.5 . . ?
C107 C53 H53A 109.5 . . ?
C107 C53 H53B 109.5 . . ?
C107 C53 H53C 109.5 . . ?
C172 C107 Rh4 70.7(9) . . ?
C172 C107 C53 124.1(14) . . ?
C53 C107 Rh4 122.1(10) . . ?
C29 C107 Rh4 71.2(9) . . ?
C29 C107 C172 110.4(15) . . ?
C29 C107 C53 125.4(15) . . ?
N3 C27 C164 121.8(15) . . ?
N3 C27 H27 119.1 . . ?
C164 C27 H27 119.1 . . ?
C102 C109 C91 118.4(14) . . ?
C102 C109 H109 120.8 . . ?
C91 C109 H109 120.8 . . ?
C126 C55 C152 119.6(14) . . ?
C126 C55 C133 118.5(15) . . ?
C133 C55 C152 121.8(15) . . ?
C138 C111 C76 175.9(16) . . ?
H7A C7 H7B 109.5 . . ?
H7A C7 H7C 109.5 . . ?
H7B C7 H7C 109.5 . . ?
C2 C7 H7A 109.5 . . ?
C2 C7 H7B 109.5 . . ?
C2 C7 H7C 109.5 . . ?
C176 C113 C52 174.2(17) . . ?
C82 C57 H57 118.1 . . ?
C82 C57 C59 123.8(15) . . ?
C59 C57 H57 118.1 . . ?
C166 C115 C64 123.2(15) . . ?
C166 C115 C149 118.3(17) . . ?
C149 C115 C64 118.4(16) . . ?
C170 C29 Rh4 72.8(9) . . ?
C170 C29 C31 129.0(14) . . ?
C107 C29 Rh4 70.6(9) . . ?
C107 C29 C170 106.4(14) . . ?
C107 C29 C31 124.0(16) . . ?
C31 C29 Rh4 128.4(10) . . ?
C129 C117 Rh2 67.4(9) . . ?
C145 C117 Rh2 71.0(11) . . ?
C145 C117 C129 103.7(18) . . ?
C145 C117 C163 132.8(19) . . ?
C163 C117 Rh2 125.8(13) . . ?
C163 C117 C129 123.5(17) . . ?
C94 C59 C57 116.6(16) . . ?
C94 C59 H59 121.7 . . ?
C57 C59 H59 121.7 . . ?
N5 C119 C152 121.1(15) . . ?
N5 C119 H119 119.5 . . ?
C152 C119 H119 119.5 . . ?
C47 C15 Rh6 71.0(10) . . ?
C47 C15 C13 110.4(17) . . ?
C47 C15 C123 131.2(19) . . ?
C13 C15 Rh6 70.4(9) . . ?
C13 C15 C123 118.2(16) . . ?
C123 C15 Rh6 122.4(11) . . ?
C124 C121 C91 116.2(15) . . ?
C124 C121 H121 121.9 . . ?
C91 C121 H121 121.9 . . ?
C13 C61 Rh6 70.3(9) . . ?
C13 C61 C141 126.0(17) . . ?
C2 C61 Rh6 70.3(9) . . ?
C2 C61 C13 104.6(16) . . ?
C2 C61 C141 129.4(16) . . ?
C141 C61 Rh6 123.5(11) . . ?
C15 C123 H12A 109.5 . . ?
C15 C123 H12B 109.5 . . ?
C15 C123 H12C 109.5 . . ?
H12A C123 H12B 109.5 . . ?
H12A C123 H12C 109.5 . . ?
H12B C123 H12C 109.5 . . ?
C29 C31 H31A 109.5 . . ?
C29 C31 H31B 109.5 . . ?
C29 C31 H31C 109.5 . . ?
H31A C31 H31B 109.5 . . ?
H31A C31 H31C 109.5 . . ?
H31B C31 H31C 109.5 . . ?
C135 C125 Rh5 71.7(5) . . ?
C135 C125 C162 108.0 . . ?
C135 C125 C81 136.2(18) . . ?
C162 C125 Rh5 69.0(4) . . ?
C162 C125 C81 115.6(18) . . ?
C81 C125 Rh5 121.0(11) . . ?
C125 C135 Rh5 69.2(5) . . ?
C169 C135 Rh5 70.2(5) . . ?
C169 C135 C125 108.0 . . ?
C175 C135 Rh5 126.8(12) . . ?
C175 C135 C125 123(2) . . ?
C175 C135 C169 129(2) . . ?
C135 C169 Rh5 70.9(5) . . ?
C135 C169 C79 108.0 . . ?
C135 C169 C43 128.9(18) . . ?
C79 C169 Rh5 68.8(4) . . ?
C79 C169 C43 123.0(18) . . ?
C43 C169 Rh5 123.4(10) . . ?
C169 C79 Rh5 71.8(4) . . ?
C169 C79 C162 108.0 . . ?
C169 C79 C173 120.4(18) . . ?
C162 C79 Rh5 69.5(5) . . ?
C162 C79 C173 131.5(18) . . ?
C173 C79 Rh5 126.3(10) . . ?
C125 C162 Rh5 71.3(5) . . ?
C125 C162 C159 138.7(19) . . ?
C79 C162 Rh5 70.6(5) . . ?
C79 C162 C125 108.0 . . ?
C79 C162 C159 112.6(19) . . ?
C159 C162 Rh5 129.6(10) . . ?
C23 C63 H63A 109.5 . . ?
C23 C63 H63B 109.5 . . ?
C23 C63 H63C 109.5 . . ?
H63A C63 H63B 109.5 . . ?
H63A C63 H63C 109.5 . . ?
H63B C63 H63C 109.5 . . ?
C129 C127 Rh2 68.9(11) . . ?
C129 C127 C83 122.8(19) . . ?
C157 C127 Rh2 72.1(12) . . ?
C157 C127 C129 108(2) . . ?
C157 C127 C83 129(2) . . ?
C83 C127 Rh2 127.7(15) . . ?
C47 C2 Rh6 72.1(10) . . ?
C47 C2 C7 130.4(18) . . ?
C47 C2 C61 109.7(15) . . ?
C7 C2 Rh6 124.2(10) . . ?
C61 C2 Rh6 69.3(9) . . ?
C61 C2 C7 119.9(17) . . ?
C117 C129 Rh2 70.1(8) . . ?
C117 C129 C77 121.7(17) . . ?
C127 C129 Rh2 72.5(10) . . ?
C127 C129 C117 108.8(16) . . ?
C127 C129 C77 129.4(17) . . ?
C77 C129 Rh2 122.8(11) . . ?
N4 C65 H65 119.2 . . ?
C25 C65 N4 121.6(12) . . ?
C25 C65 H65 119.2 . . ?
C142 C131 Rh1 69.9(8) . . ?
C142 C131 C23 107.1(14) . . ?
C142 C131 C5 135.1(16) . . ?
C23 C131 Rh1 72.3(8) . . ?
C23 C131 C5 117.6(16) . . ?
C5 C131 Rh1 126.1(10) . . ?
C118 C33 Rh3 67.7(10) . . ?
C118 C33 C87 121.0(18) . . ?
C85 C33 Rh3 69.2(12) . . ?
C85 C33 C118 107(2) . . ?
C85 C33 C87 132(2) . . ?
C87 C33 Rh3 125.1(14) . . ?
C73 C133 C55 175.5(16) . . ?
C13 C67 H67A 109.5 . . ?
C13 C67 H67B 109.5 . . ?
C13 C67 H67C 109.5 . . ?
H67A C67 H67B 109.5 . . ?
H67A C67 H67C 109.5 . . ?
H67B C67 H67C 109.5 . . ?
C170 C17 Rh4 72.1(8) . . ?
C170 C17 C153 126.2(15) . . ?
C172 C17 Rh4 70.1(9) . . ?
C172 C17 C170 107.6(15) . . ?
C172 C17 C153 126.1(15) . . ?
C153 C17 Rh4 123.5(11) . . ?
C154 C137 C105 170.5(18) . . ?
C118 C69 Rh3 69.9(10) . . ?
C118 C69 C165 116.9(18) . . ?
C160 C69 Rh3 69.8(11) . . ?
C160 C69 C118 101(2) . . ?
C160 C69 C165 143(2) . . ?
C165 C69 Rh3 120.9(13) . . ?
C170 C139 H13A 109.5 . . ?
C170 C139 H13B 109.5 . . ?
C170 C139 H13C 109.5 . . ?
H13A C139 H13B 109.5 . . ?
H13A C139 H13C 109.5 . . ?
H13B C139 H13C 109.5 . . ?
C49 C35 H35 121.3 . . ?
C105 C35 C49 117.3(14) . . ?
C105 C35 H35 121.3 . . ?
C61 C141 H14A 109.5 . . ?
C61 C141 H14B 109.5 . . ?
C61 C141 H14C 109.5 . . ?
H14A C141 H14B 109.5 . . ?
H14A C141 H14C 109.5 . . ?
H14B C141 H14C 109.5 . . ?
C142 C71 H71A 109.5 . . ?
C142 C71 H71B 109.5 . . ?
C142 C71 H71C 109.5 . . ?
H71A C71 H71B 109.5 . . ?
H71A C71 H71C 109.5 . . ?
H71B C71 H71C 109.5 . . ?
C168 C143 H143 120.0 . . ?
C168 C143 C155 119.9(16) . . ?
C155 C143 H143 120.0 . . ?
C166 C9 H9 123.1 . . ?
C166 C9 C39 113.7(18) . . ?
C39 C9 H9 123.1 . . ?
C117 C145 Rh2 71.9(10) . . ?
C117 C145 C157 109.8(16) . . ?
C117 C145 C161 117(2) . . ?
C157 C145 Rh2 70.7(11) . . ?
C157 C145 C161 133.5(19) . . ?
C161 C145 Rh2 126.8(12) . . ?
C133 C73 C120 176.6(17) . . ?
C172 C147 H14D 109.5 . . ?
C172 C147 H14E 109.5 . . ?
C172 C147 H14F 109.5 . . ?
H14D C147 H14E 109.5 . . ?
H14D C147 H14F 109.5 . . ?
H14E C147 H14F 109.5 . . ?
C40 C37 H37A 109.5 . . ?
C40 C37 H37B 109.5 . . ?
C40 C37 H37C 109.5 . . ?
H37A C37 H37B 109.5 . . ?
H37A C37 H37C 109.5 . . ?
H37B C37 H37C 109.5 . . ?
C115 C149 H149 119.6 . . ?
C151 C149 C115 120.9(18) . . ?
C151 C149 H149 119.6 . . ?
C47 C75 H75A 109.5 . . ?
C47 C75 H75B 109.5 . . ?
C47 C75 H75C 109.5 . . ?
H75A C75 H75B 109.5 . . ?
H75A C75 H75C 109.5 . . ?
H75B C75 H75C 109.5 . . ?
C149 C151 H151 121.4 . . ?
C39 C151 C149 117.1(18) . . ?
C39 C151 H151 121.4 . . ?
C32 C19 H19A 109.5 . . ?
C32 C19 H19B 109.5 . . ?
C32 C19 H19C 109.5 . . ?
H19A C19 H19B 109.5 . . ?
H19A C19 H19C 109.5 . . ?
H19B C19 H19C 109.5 . . ?
C17 C153 H15D 109.5 . . ?
C17 C153 H15E 109.5 . . ?
C17 C153 H15F 109.5 . . ?
H15D C153 H15E 109.5 . . ?
H15D C153 H15F 109.5 . . ?
H15E C153 H15F 109.5 . . ?
C129 C77 H77A 109.5 . . ?
C129 C77 H77B 109.5 . . ?
C129 C77 H77C 109.5 . . ?
H77A C77 H77B 109.5 . . ?
H77A C77 H77C 109.5 . . ?
H77B C77 H77C 109.5 . . ?
C45 C155 C143 119.6(17) . . ?
C45 C155 H155 120.2 . . ?
C143 C155 H155 120.2 . . ?
C9 C39 H39 117.9 . . ?
C151 C39 C9 124.1(19) . . ?
C151 C39 H39 117.9 . . ?
C127 C157 Rh2 71.4(12) . . ?
C127 C157 C145 109.3(19) . . ?
C127 C157 C21 135(3) . . ?
C145 C157 Rh2 68.7(11) . . ?
C145 C157 C21 116(2) . . ?
C21 C157 Rh2 125.9(14) . . ?
C162 C159 H15G 109.5 . . ?
C162 C159 H15H 109.5 . . ?
C162 C159 H15I 109.5 . . ?
H15G C159 H15H 109.5 . . ?
H15G C159 H15I 109.5 . . ?
H15H C159 H15I 109.5 . . ?
C131 C5 H5A 109.5 . . ?
C131 C5 H5B 109.5 . . ?
C131 C5 H5C 109.5 . . ?
H5A C5 H5B 109.5 . . ?
H5A C5 H5C 109.5 . . ?
H5B C5 H5C 109.5 . . ?
C145 C161 H16D 109.5 . . ?
C145 C161 H16E 109.5 . . ?
C145 C161 H16F 109.5 . . ?
H16D C161 H16E 109.5 . . ?
H16D C161 H16F 109.5 . . ?
H16E C161 H16F 109.5 . . ?
C125 C81 H81A 109.5 . . ?
C125 C81 H81B 109.5 . . ?
C125 C81 H81C 109.5 . . ?
H81A C81 H81B 109.5 . . ?
H81A C81 H81C 109.5 . . ?
H81B C81 H81C 109.5 . . ?
C117 C163 H16G 109.5 . . ?
C117 C163 H16H 109.5 . . ?
C117 C163 H16I 109.5 . . ?
H16G C163 H16H 109.5 . . ?
H16G C163 H16I 109.5 . . ?
H16H C163 H16I 109.5 . . ?
H41A C41 H41B 109.5 . . ?
H41A C41 H41C 109.5 . . ?
H41B C41 H41C 109.5 . . ?
C85 C41 H41A 109.5 . . ?
C85 C41 H41B 109.5 . . ?
C85 C41 H41C 109.5 . . ?
C69 C165 H16A 109.5 . . ?
C69 C165 H16B 109.5 . . ?
C69 C165 H16C 109.5 . . ?
H16A C165 H16B 109.5 . . ?
H16A C165 H16C 109.5 . . ?
H16B C165 H16C 109.5 . . ?
C127 C83 H83A 109.5 . . ?
C127 C83 H83B 109.5 . . ?
C127 C83 H83C 109.5 . . ?
H83A C83 H83B 109.5 . . ?
H83A C83 H83C 109.5 . . ?
H83B C83 H83C 109.5 . . ?
F8 C167 S4 112.7(13) . . ?
F8 C167 F10 107.2(14) . . ?
F8 C167 F12 110.5(15) . . ?
F10 C167 S4 111.0(12) . . ?
F12 C167 S4 107.9(12) . . ?
F12 C167 F10 107.4(14) . . ?
C157 C21 H21A 109.5 . . ?
C157 C21 H21B 109.5 . . ?
C157 C21 H21C 109.5 . . ?
H21A C21 H21B 109.5 . . ?
H21A C21 H21C 109.5 . . ?
H21B C21 H21C 109.5 . . ?
C160 C85 Rh3 70.0(12) . . ?
C160 C85 C41 125(2) . . ?
C33 C85 Rh3 75.1(12) . . ?
C33 C85 C160 110(2) . . ?
C33 C85 C41 125(2) . . ?
C41 C85 Rh3 123.7(13) . . ?
C160 C171 H17A 109.5 . . ?
C160 C171 H17B 109.5 . . ?
C160 C171 H17C 109.5 . . ?
H17A C171 H17B 109.5 . . ?
H17A C171 H17C 109.5 . . ?
H17B C171 H17C 109.5 . . ?
C169 C43 H43A 109.5 . . ?
C169 C43 H43B 109.5 . . ?
C169 C43 H43C 109.5 . . ?
H43A C43 H43B 109.5 . . ?
H43A C43 H43C 109.5 . . ?
H43B C43 H43C 109.5 . . ?
C79 C173 H17D 109.5 . . ?
C79 C173 H17E 109.5 . . ?
C79 C173 H17F 109.5 . . ?
H17D C173 H17E 109.5 . . ?
H17D C173 H17F 109.5 . . ?
H17E C173 H17F 109.5 . . ?
C33 C87 H87A 109.5 . . ?
C33 C87 H87B 109.5 . . ?
C33 C87 H87C 109.5 . . ?
H87A C87 H87B 109.5 . . ?
H87A C87 H87C 109.5 . . ?
H87B C87 H87C 109.5 . . ?
C135 C175 H17G 109.5 . . ?
C135 C175 H17H 109.5 . . ?
C135 C175 H17I 109.5 . . ?
H17G C175 H17H 109.5 . . ?
H17G C175 H17I 109.5 . . ?
H17H C175 H17I 109.5 . . ?
F3 C11 S2 111.7(13) . . ?
F3 C11 F11 105.0(14) . . ?
F5 C11 S2 110.6(13) . . ?
F5 C11 F3 108.1(15) . . ?
F5 C11 F11 107.7(15) . . ?
F11 C11 S2 113.5(13) . . ?
F7 C177 S3 110.8(14) . . ?
F7 C177 F2 108.9(15) . . ?
F2 C177 S3 103.6(12) . . ?
F9 C177 S3 111.8(14) . . ?
F9 C177 F7 114.2(16) . . ?
F9 C177 F2 106.9(16) . . ?

loop_
_geom_bond_atom_site_label_1
_geom_bond_atom_site_label_2
_geom_bond_distance
_geom_bond_site_symmetry_2
_geom_bond_publ_flag
Rh1 O1 2.072(8) . ?
Rh1 O6 2.080(8) . ?
Rh1 N4 2.088(10) 3_657 ?
Rh1 C32 2.138(12) . ?
Rh1 C40 2.115(13) . ?
Rh1 C142 2.086(14) . ?
Rh1 C23 2.167(13) . ?
Rh1 C131 2.118(13) . ?
Rh4 O8 2.049(10) . ?
Rh4 O18 2.027(9) . ?
Rh4 N5 2.167(11) . ?
Rh4 C170 2.167(14) . ?
Rh4 C172 2.111(14) . ?
Rh4 C107 2.103(16) . ?
Rh4 C29 2.111(15) . ?
Rh4 C17 2.129(14) . ?
Rh6 O12 2.027(9) . ?
Rh6 O14 2.054(9) . ?
Rh6 N6 2.147(10) 3_657 ?
Rh6 C47 2.142(17) . ?
Rh6 C13 2.132(14) . ?
Rh6 C15 2.145(16) . ?
Rh6 C61 2.117(15) . ?
Rh6 C2 2.130(15) . ?
Rh3 O4 2.068(8) . ?
Rh3 O10 2.060(9) . ?
Rh3 N1 1.983(12) . ?
Rh3 C118 2.103(15) . ?
Rh3 C160 2.082(17) . ?
Rh3 C33 2.175(18) . ?
Rh3 C69 2.093(17) . ?
Rh3 C85 2.104(19) . ?
Rh2 O16 2.111(10) . ?
Rh2 O22 2.021(10) . ?
Rh2 N2 2.112(11) 3_657 ?
Rh2 C117 2.152(17) . ?
Rh2 C127 2.160(19) . ?
Rh2 C129 2.114(15) . ?
Rh2 C145 2.141(17) . ?
Rh2 C157 2.17(2) . ?
Rh5 O20 2.037(11) . ?
Rh5 O3 2.054(9) . ?
Rh5 N3 2.108(11) . ?
Rh5 C125 2.105(13) . ?
Rh5 C135 2.139(11) . ?
Rh5 C169 2.129(13) . ?
Rh5 C79 2.089(12) . ?
Rh5 C162 2.075(11) . ?
S1 O24 1.406(11) . ?
S1 O13 1.459(11) . ?
S1 O15 1.435(11) . ?
S1 C101 1.758(16) . ?
S4 O7 1.459(11) . ?
S4 O2 1.447(12) . ?
S4 O9 1.409(12) . ?
S4 C167 1.749(17) . ?
S2 O17 1.425(12) . ?
S2 O21 1.450(13) . ?
S2 O11 1.455(12) . ?
S2 C11 1.732(17) . ?
O1 C96 1.300(13) . ?
O4 C66 1.280(14) . ?
F1 C101 1.349(16) . ?
O6 C1 1.268(14) . ?
O8 C60 1.293(14) . ?
O10 C20 1.320(14) . ?
O12 C50 1.286(15) . ?
F4 C101 1.391(18) . ?
O14 C72 1.270(15) . ?
O16 C68 1.237(14) . ?
O18 C28 1.287(15) . ?
F6 C101 1.306(16) . ?
O20 C64 1.304(16) . ?
N1 C86 1.316(16) . ?
N1 C49 1.420(17) . ?
O22 C116 1.357(17) . ?
O3 C134 1.279(16) . ?
N4 C16 1.336(13) . ?
N4 C65 1.372(17) . ?
N6 C74 1.341(17) . ?
N6 C3 1.340(16) . ?
N3 C156 1.327(17) . ?
N3 C27 1.353(16) . ?
S3 O19 1.394(13) . ?
S3 O5 1.466(12) . ?
S3 C177 1.785(19) . ?
S3 O23 1.460(13) . ?
C1 C6 1.453(14) . ?
C1 C12 1.398(16) . ?
C4 C12 1.489(16) . ?
C4 C20 1.413(14) . ?
C4 C66 1.414(16) . ?
C6 C18 1.404(17) . ?
C6 C44 1.443(17) . ?
C8 C42 1.368(16) . ?
C8 C70 1.368(15) . ?
C8 C96 1.480(16) . ?
C10 H10 0.9500 . ?
C10 C16 1.383(16) . ?
C10 C62 1.396(19) . ?
C12 C96 1.415(14) . ?
N2 C97 1.370(18) . ?
N2 C51 1.353(18) . ?
N5 C112 1.307(17) . ?
N5 C119 1.337(18) . ?
C14 C68 1.431(19) . ?
C14 C82 1.395(17) . ?
C14 C140 1.408(18) . ?
C16 H16 0.9500 . ?
C18 C20 1.439(17) . ?
C18 C90 1.414(15) . ?
C22 C24 1.351(18) . ?
C22 C106 1.425(16) . ?
C22 C122 1.405(18) . ?
C24 H24 0.9500 . ?
C24 C3 1.351(16) . ?
C26 H26 0.9500 . ?
C26 C88 1.408(18) . ?
C26 C144 1.414(18) . ?
C28 C36 1.371(18) . ?
C28 C92 1.449(18) . ?
C30 C164 1.364(19) . ?
C30 C174 1.410(17) . ?
C30 C176 1.419(17) . ?
C32 C40 1.345(19) . ?
C32 C23 1.472(19) . ?
C32 C19 1.425(18) . ?
C34 H34 0.9500 . ?
C34 C52 1.443(18) . ?
C34 C78 1.347(17) . ?
C36 C56 1.537(18) . ?
C36 C60 1.431(17) . ?
C38 C80 1.449(17) . ?
C38 C84 1.376(17) . ?
C38 C98 1.343(18) . ?
C40 C142 1.383(19) . ?
C40 C37 1.54(2) . ?
C42 C66 1.474(15) . ?
C42 C95 1.413(16) . ?
C44 H44 0.9500 . ?
C44 C114 1.362(16) . ?
C46 C78 1.41(2) . ?
C46 C138 1.431(18) . ?
C46 C99 1.408(19) . ?
C48 C60 1.477(18) . ?
C48 C88 1.383(17) . ?
C48 C136 1.434(17) . ?
C50 C56 1.414(17) . ?
C50 C58 1.480(19) . ?
C52 C146 1.341(19) . ?
C52 C113 1.427(18) . ?
C54 C68 1.417(18) . ?
C54 C116 1.37(2) . ?
C54 C128 1.511(19) . ?
C56 C72 1.375(18) . ?
C58 C92 1.399(19) . ?
C58 C168 1.379(18) . ?
C62 C25 1.345(17) . ?
C62 C103 1.477(19) . ?
C64 C128 1.439(18) . ?
C64 C115 1.45(2) . ?
C70 H70 0.9500 . ?
C70 C104 1.320(17) . ?
C72 C88 1.515(18) . ?
C74 H74 0.9500 . ?
C74 C122 1.355(16) . ?
C76 C100 1.38(2) . ?
C76 C89 1.36(2) . ?
C76 C111 1.450(19) . ?
C78 H78 0.9500 . ?
C80 C106 1.203(16) . ?
C82 C134 1.460(18) . ?
C82 C57 1.387(19) . ?
C84 H84 0.9500 . ?
C84 C132 1.425(16) . ?
C86 H86 0.9500 . ?
C86 C110 1.353(17) . ?
C90 H90 0.9500 . ?
C90 C148 1.370(18) . ?
C92 C45 1.341(19) . ?
C94 H94 0.9500 . ?
C94 C140 1.38(2) . ?
C94 C59 1.371(19) . ?
C98 H98 0.9500 . ?
C98 C130 1.398(17) . ?
C100 H100 0.9500 . ?
C100 C51 1.389(17) . ?
C102 H102 0.9500 . ?
C102 C150 1.383(18) . ?
C102 C109 1.385(18) . ?
C104 H104 0.9500 . ?
C104 C93 1.422(18) . ?
C108 H108 0.9500 . ?
C108 C136 1.345(19) . ?
C108 C144 1.408(19) . ?
C110 H110 0.9500 . ?
C110 C105 1.387(18) . ?
C112 H112 0.9500 . ?
C112 C126 1.368(18) . ?
C114 H114 0.9500 . ?
C114 C148 1.398(19) . ?
C116 C166 1.52(2) . ?
C118 C158 1.60(2) . ?
C118 C33 1.44(2) . ?
C118 C69 1.46(2) . ?
C120 C130 1.363(19) . ?
C120 C132 1.358(19) . ?
C120 C73 1.471(18) . ?
C122 H122 0.9500 . ?
C124 H124 0.9500 . ?
C124 C150 1.39(2) . ?
C124 C121 1.415(18) . ?
C126 H126 0.9500 . ?
C126 C55 1.36(2) . ?
C128 C134 1.41(2) . ?
C130 H130 0.9500 . ?
C132 H132 0.9500 . ?
C136 H136 0.9500 . ?
C138 C111 1.188(17) . ?
C140 H140 0.9500 . ?
C142 C131 1.35(2) . ?
C142 C71 1.52(2) . ?
C144 H144 0.9500 . ?
C146 H146 0.9500 . ?
C146 C99 1.432(18) . ?
C148 H148 0.9500 . ?
C150 C178 1.436(19) . ?
C152 H152 0.9500 . ?
C152 C55 1.41(2) . ?
C152 C119 1.385(17) . ?
C154 C91 1.453(19) . ?
C154 C137 1.217(18) . ?
C156 H156 0.9500 . ?
C156 C174 1.402(18) . ?
C158 H15A 0.9800 . ?
C158 H15B 0.9800 . ?
C158 H15C 0.9800 . ?
C160 C69 1.41(3) . ?
C160 C85 1.37(3) . ?
C160 C171 1.56(2) . ?
C164 H164 0.9500 . ?
C164 C27 1.354(17) . ?
C166 C115 1.34(2) . ?
C166 C9 1.39(2) . ?
C168 H168 0.9500 . ?
C168 C143 1.34(2) . ?
C170 C29 1.41(2) . ?
C170 C17 1.421(19) . ?
C170 C139 1.519(19) . ?
C172 C107 1.41(2) . ?
C172 C17 1.40(2) . ?
C172 C147 1.523(18) . ?
C174 H174 0.9500 . ?
C176 C113 1.186(17) . ?
C178 C103 1.168(17) . ?
C89 H89 0.9500 . ?
C89 C97 1.382(18) . ?
C45 H45 0.9500 . ?
C45 C155 1.382(19) . ?
C91 C109 1.43(2) . ?
C91 C121 1.451(19) . ?
C23 C63 1.50(2) . ?
C23 C131 1.43(2) . ?
C93 H93 0.9500 . ?
C93 C95 1.365(16) . ?
C47 C15 1.39(2) . ?
C47 C2 1.35(2) . ?
C47 C75 1.54(2) . ?
C95 H95 0.9500 . ?
C3 H3 0.9500 . ?
C97 H97 0.9500 . ?
C49 H49 0.9500 . ?
C49 C35 1.47(2) . ?
C99 H99 0.9500 . ?
C25 H25 0.9500 . ?
C25 C65 1.371(18) . ?
C51 H51 0.9500 . ?
F8 C167 1.281(15) . ?
C13 C15 1.40(2) . ?
C13 C61 1.47(2) . ?
C13 C67 1.53(2) . ?
C105 C137 1.372(19) . ?
C105 C35 1.38(2) . ?
C53 H53A 0.9800 . ?
C53 H53B 0.9800 . ?
C53 H53C 0.9800 . ?
C53 C107 1.56(2) . ?
C107 C29 1.381(18) . ?
C27 H27 0.9500 . ?
C109 H109 0.9500 . ?
C55 C133 1.406(18) . ?
F10 C167 1.340(15) . ?
C7 H7A 0.9800 . ?
C7 H7B 0.9800 . ?
C7 H7C 0.9800 . ?
C7 C2 1.52(2) . ?
C57 H57 0.9500 . ?
C57 C59 1.388(18) . ?
C115 C149 1.40(2) . ?
C29 C31 1.52(2) . ?
C117 C129 1.55(2) . ?
C117 C145 1.37(2) . ?
C117 C163 1.46(2) . ?
C59 H59 0.9500 . ?
C119 H119 0.9500 . ?
C15 C123 1.55(2) . ?
C121 H121 0.9500 . ?
C61 C2 1.46(2) . ?
C61 C141 1.50(2) . ?
C123 H12A 0.9800 . ?
C123 H12B 0.9800 . ?
C123 H12C 0.9800 . ?
C31 H31A 0.9800 . ?
C31 H31B 0.9800 . ?
C31 H31C 0.9800 . ?
C125 C135 1.4200 . ?
C125 C162 1.4200 . ?
C125 C81 1.59(3) . ?
C135 C169 1.4200 . ?
C135 C175 1.38(2) . ?
C169 C79 1.4200 . ?
C169 C43 1.62(3) . ?
C79 C162 1.4200 . ?
C79 C173 1.64(3) . ?
C162 C159 1.42(2) . ?
C63 H63A 0.9800 . ?
C63 H63B 0.9800 . ?
C63 H63C 0.9800 . ?
C127 C129 1.41(3) . ?
C127 C157 1.36(2) . ?
C127 C83 1.44(2) . ?
C129 C77 1.58(2) . ?
C65 H65 0.9500 . ?
C131 C5 1.56(2) . ?
C33 C85 1.32(2) . ?
C33 C87 1.49(3) . ?
C133 C73 1.207(17) . ?
C67 H67A 0.9800 . ?
C67 H67B 0.9800 . ?
C67 H67C 0.9800 . ?
C17 C153 1.51(2) . ?
F12 C167 1.317(15) . ?
C69 C165 1.47(3) . ?
C139 H13A 0.9800 . ?
C139 H13B 0.9800 . ?
C139 H13C 0.9800 . ?
C35 H35 0.9500 . ?
C141 H14A 0.9800 . ?
C141 H14B 0.9800 . ?
C141 H14C 0.9800 . ?
C71 H71A 0.9800 . ?
C71 H71B 0.9800 . ?
C71 H71C 0.9800 . ?
C143 H143 0.9500 . ?
C143 C155 1.40(2) . ?
C9 H9 0.9500 . ?
C9 C39 1.42(2) . ?
C145 C157 1.50(3) . ?
C145 C161 1.55(2) . ?
C147 H14D 0.9800 . ?
C147 H14E 0.9800 . ?
C147 H14F 0.9800 . ?
F3 C11 1.318(16) . ?
C37 H37A 0.9800 . ?
C37 H37B 0.9800 . ?
C37 H37C 0.9800 . ?
C149 H149 0.9500 . ?
C149 C151 1.39(2) . ?
C75 H75A 0.9800 . ?
C75 H75B 0.9800 . ?
C75 H75C 0.9800 . ?
C151 H151 0.9500 . ?
C151 C39 1.38(2) . ?
C19 H19A 0.9800 . ?
C19 H19B 0.9800 . ?
C19 H19C 0.9800 . ?
C153 H15D 0.9800 . ?
C153 H15E 0.9800 . ?
C153 H15F 0.9800 . ?
C77 H77A 0.9800 . ?
C77 H77B 0.9800 . ?
C77 H77C 0.9800 . ?
C155 H155 0.9500 . ?
C39 H39 0.9500 . ?
C157 C21 1.50(3) . ?
F7 C177 1.298(16) . ?
C159 H15G 0.9800 . ?
C159 H15H 0.9800 . ?
C159 H15I 0.9800 . ?
C5 H5A 0.9800 . ?
C5 H5B 0.9800 . ?
C5 H5C 0.9800 . ?
C161 H16D 0.9800 . ?
C161 H16E 0.9800 . ?
C161 H16F 0.9800 . ?
F2 C177 1.417(17) . ?
F9 C177 1.285(16) . ?
C81 H81A 0.9800 . ?
C81 H81B 0.9800 . ?
C81 H81C 0.9800 . ?
F5 C11 1.305(16) . ?
C163 H16G 0.9800 . ?
C163 H16H 0.9800 . ?
C163 H16I 0.9800 . ?
C41 H41A 0.9800 . ?
C41 H41B 0.9800 . ?
C41 H41C 0.9800 . ?
C41 C85 1.58(3) . ?
C165 H16A 0.9800 . ?
C165 H16B 0.9800 . ?
C165 H16C 0.9800 . ?
C83 H83A 0.9800 . ?
C83 H83B 0.9800 . ?
C83 H83C 0.9800 . ?
F11 C11 1.343(16) . ?
C21 H21A 0.9800 . ?
C21 H21B 0.9800 . ?
C21 H21C 0.9800 . ?
C171 H17A 0.9800 . ?
C171 H17B 0.9800 . ?
C171 H17C 0.9800 . ?
C43 H43A 0.9800 . ?
C43 H43B 0.9800 . ?
C43 H43C 0.9800 . ?
C173 H17D 0.9800 . ?
C173 H17E 0.9800 . ?
C173 H17F 0.9800 . ?
C87 H87A 0.9800 . ?
C87 H87B 0.9800 . ?
C87 H87C 0.9800 . ?
C175 H17G 0.9800 . ?
C175 H17H 0.9800 . ?
C175 H17I 0.9800 . ?

loop_
_geom_torsion_atom_site_label_1
_geom_torsion_atom_site_label_2
_geom_torsion_atom_site_label_3
_geom_torsion_atom_site_label_4
_geom_torsion
_geom_torsion_site_symmetry_1
_geom_torsion_site_symmetry_2
_geom_torsion_site_symmetry_3
_geom_torsion_site_symmetry_4
_geom_torsion_publ_flag
Rh1 O1 C96 C8 161.8(7) . . . . ?
Rh1 O1 C96 C12 -24.8(15) . . . . ?
Rh1 O6 C1 C6 -154.6(7) . . . . ?
Rh1 O6 C1 C12 27.0(15) . . . . ?
Rh1 N4 C16 C10 175.9(9) 3_657 . . . ?
Rh1 N4 C65 C25 -178.3(10) 3_657 . . . ?
Rh1 C32 C40 C142 -60.6(9) . . . . ?
Rh1 C32 C40 C37 118.2(12) . . . . ?
Rh1 C32 C23 C63 -118.3(13) . . . . ?
Rh1 C32 C23 C131 59.6(8) . . . . ?
Rh1 C40 C142 C131 -62.2(11) . . . . ?
Rh1 C40 C142 C71 118.5(14) . . . . ?
Rh1 C142 C131 C23 -63.2(9) . . . . ?
Rh1 C142 C131 C5 121.4(18) . . . . ?
Rh1 C23 C131 C142 61.6(10) . . . . ?
Rh1 C23 C131 C5 -122.1(12) . . . . ?
Rh4 O8 C60 C36 9.3(17) . . . . ?
Rh4 O8 C60 C48 -174.0(7) . . . . ?
Rh4 O18 C28 C36 -6.0(19) . . . . ?
Rh4 O18 C28 C92 174.8(8) . . . . ?
Rh4 N5 C112 C126 177.7(12) . . . . ?
Rh4 N5 C119 C152 -178.1(10) . . . . ?
Rh4 C170 C29 C107 63.0(10) . . . . ?
Rh4 C170 C29 C31 -125.8(16) . . . . ?
Rh4 C170 C17 C172 -61.5(10) . . . . ?
Rh4 C170 C17 C153 118.8(15) . . . . ?
Rh4 C172 C107 C53 116.3(14) . . . . ?
Rh4 C172 C107 C29 -60.4(11) . . . . ?
Rh4 C172 C17 C170 62.8(10) . . . . ?
Rh4 C172 C17 C153 -117.5(15) . . . . ?
Rh4 C107 C29 C170 -64.5(10) . . . . ?
Rh4 C107 C29 C31 123.8(14) . . . . ?
Rh6 O12 C50 C56 20.2(18) . . . . ?
Rh6 O12 C50 C58 -164.4(8) . . . . ?
Rh6 O14 C72 C56 -31.9(18) . . . . ?
Rh6 O14 C72 C88 152.8(8) . . . . ?
Rh6 N6 C74 C122 179.7(10) 3_657 . . . ?
Rh6 N6 C3 C24 176.7(10) 3_657 . . . ?
Rh6 C47 C15 C13 59.4(12) . . . . ?
Rh6 C47 C15 C123 -116.9(18) . . . . ?
Rh6 C47 C2 C7 120.0(17) . . . . ?
Rh6 C47 C2 C61 -59.4(11) . . . . ?
Rh6 C13 C15 C47 -59.8(12) . . . . ?
Rh6 C13 C15 C123 117.0(14) . . . . ?
Rh6 C13 C61 C2 62.5(10) . . . . ?
Rh6 C13 C61 C141 -117.7(15) . . . . ?
Rh6 C61 C2 C47 61.0(12) . . . . ?
Rh6 C61 C2 C7 -118.4(13) . . . . ?
Rh3 O4 C66 C4 6.7(17) . . . . ?
Rh3 O4 C66 C42 -175.4(7) . . . . ?
Rh3 O10 C20 C4 -18.2(15) . . . . ?
Rh3 O10 C20 C18 164.6(7) . . . . ?
Rh3 N1 C86 C110 -179.1(10) . . . . ?
Rh3 N1 C49 C35 176.4(10) . . . . ?
Rh3 C118 C33 C85 -58.4(13) . . . . ?
Rh3 C118 C33 C87 118.6(17) . . . . ?
Rh3 C118 C69 C160 63.8(11) . . . . ?
Rh3 C118 C69 C165 -115.3(15) . . . . ?
Rh3 C160 C69 C118 -63.9(10) . . . . ?
Rh3 C160 C69 C165 115(3) . . . . ?
Rh3 C160 C85 C33 64.6(14) . . . . ?
Rh3 C160 C85 C41 -117.8(18) . . . . ?
Rh3 C33 C85 C160 -61.5(14) . . . . ?
Rh3 C33 C85 C41 121.0(19) . . . . ?
Rh2 O16 C68 C14 153.7(9) . . . . ?
Rh2 O16 C68 C54 -22.6(18) . . . . ?
Rh2 O22 C116 C54 0.4(19) . . . . ?
Rh2 O22 C116 C166 179.3(8) . . . . ?
Rh2 N2 C97 C89 -179.1(11) 3_657 . . . ?
Rh2 N2 C51 C100 -178.2(10) 3_657 . . . ?
Rh2 C117 C129 C127 62.5(12) . . . . ?
Rh2 C117 C129 C77 -116.9(15) . . . . ?
Rh2 C117 C145 C157 -60.8(13) . . . . ?
Rh2 C117 C145 C161 122.7(15) . . . . ?
Rh2 C127 C129 C117 -61.0(11) . . . . ?
Rh2 C127 C129 C77 118.4(18) . . . . ?
Rh2 C127 C157 C145 58.4(13) . . . . ?
Rh2 C127 C157 C21 -122(2) . . . . ?
Rh2 C145 C157 C127 -60.0(14) . . . . ?
Rh2 C145 C157 C21 120.6(17) . . . . ?
Rh5 O20 C64 C128 -3.0(19) . . . . ?
Rh5 O20 C64 C115 177.3(9) . . . . ?
Rh5 O3 C134 C82 -155.4(8) . . . . ?
Rh5 O3 C134 C128 26.1(19) . . . . ?
Rh5 N3 C156 C174 171.8(9) . . . . ?
Rh5 N3 C27 C164 -171.7(11) . . . . ?
Rh5 C125 C135 C169 59.7(5) . . . . ?
Rh5 C125 C135 C175 -121.2(14) . . . . ?
Rh5 C125 C162 C79 -61.4(5) . . . . ?
Rh5 C125 C162 C159 129.4(17) . . . . ?
Rh5 C135 C169 C79 59.1(4) . . . . ?
Rh5 C135 C169 C43 -118.0(14) . . . . ?
Rh5 C169 C79 C162 60.4(5) . . . . ?
Rh5 C169 C79 C173 -121.9(12) . . . . ?
Rh5 C79 C162 C125 61.9(4) . . . . ?
Rh5 C79 C162 C159 -125.9(11) . . . . ?
O6 C1 C6 C18 176.5(10) . . . . ?
O6 C1 C6 C44 0.2(15) . . . . ?
O6 C1 C12 C4 -179.0(10) . . . . ?
O6 C1 C12 C96 5.3(17) . . . . ?
O12 C50 C56 C36 -176.6(11) . . . . ?
O12 C50 C56 C72 2.4(19) . . . . ?
O12 C50 C58 C92 178.0(11) . . . . ?
O12 C50 C58 C168 -4.1(18) . . . . ?
O14 C72 C88 C26 -2.6(16) . . . . ?
O14 C72 C88 C48 -177.7(10) . . . . ?
O18 C28 C36 C56 177.7(11) . . . . ?
O18 C28 C36 C60 -1(2) . . . . ?
O18 C28 C92 C58 -175.5(12) . . . . ?
O18 C28 C92 C45 2.8(19) . . . . ?
O20 C64 C128 C54 168.5(12) . . . . ?
O20 C64 C128 C134 -12(2) . . . . ?
O20 C64 C115 C166 -167.4(13) . . . . ?
O20 C64 C115 C149 15(2) . . . . ?
N1 C86 C110 C105 0(2) . . . . ?
N1 C49 C35 C105 6(2) . . . . ?
O22 C116 C166 C115 169.9(12) . . . . ?
O22 C116 C166 C9 -13.4(18) . . . . ?
O24 S1 C101 F1 68.4(13) . . . . ?
O24 S1 C101 F4 -176.4(10) . . . . ?
O24 S1 C101 F6 -57.6(14) . . . . ?
N6 C74 C122 C22 3(2) . . . . ?
N3 C156 C174 C30 0.7(19) . . . . ?
O13 S1 C101 F1 -173.6(12) . . . . ?
O13 S1 C101 F4 -58.4(12) . . . . ?
O13 S1 C101 F6 60.4(14) . . . . ?
C1 C6 C18 C20 2.5(16) . . . . ?
C1 C6 C18 C90 -176.1(10) . . . . ?
C1 C6 C44 C114 -179.5(11) . . . . ?
C1 C12 C96 O1 -6.5(17) . . . . ?
C1 C12 C96 C8 166.4(10) . . . . ?
C4 C12 C96 O1 177.6(10) . . . . ?
C4 C12 C96 C8 -9.5(15) . . . . ?
C6 C1 C12 C4 2.7(15) . . . . ?
C6 C1 C12 C96 -173.0(10) . . . . ?
C6 C18 C20 O10 179.8(10) . . . . ?
C6 C18 C20 C4 2.6(17) . . . . ?
C6 C18 C90 C148 -4.4(18) . . . . ?
C6 C44 C114 C148 -4.4(18) . . . . ?
C8 C42 C66 O4 172.4(11) . . . . ?
C8 C42 C66 C4 -9.5(17) . . . . ?
C8 C42 C95 C93 1.5(19) . . . . ?
C8 C70 C104 C93 -2(2) . . . . ?
C10 C62 C25 C65 -1(2) . . . . ?
C12 C1 C6 C18 -5.0(16) . . . . ?
C12 C1 C6 C44 178.7(10) . . . . ?
C12 C4 C20 O10 178.3(9) . . . . ?
C12 C4 C20 C18 -4.7(15) . . . . ?
C12 C4 C66 O4 -172.5(10) . . . . ?
C12 C4 C66 C42 9.6(15) . . . . ?
N5 C112 C126 C55 -1(2) . . . . ?
C14 C82 C134 O3 -177.7(11) . . . . ?
C14 C82 C134 C128 0.9(19) . . . . ?
C14 C82 C57 C59 -1(2) . . . . ?
C16 N4 C65 C25 2.8(19) . . . . ?
C16 C10 C62 C25 -1.5(18) . . . . ?
C16 C10 C62 C103 -176.6(11) . . . . ?
C18 C6 C44 C114 4.2(17) . . . . ?
C18 C90 C148 C114 4.3(19) . . . . ?
C20 C4 C12 C1 1.9(15) . . . . ?
C20 C4 C12 C96 177.8(10) . . . . ?
C20 C4 C66 O4 9.2(18) . . . . ?
C20 C4 C66 C42 -168.6(10) . . . . ?
C20 C18 C90 C148 177.1(11) . . . . ?
C22 C24 C3 N6 4(2) . . . . ?
C24 C22 C122 C74 -0.8(19) . . . . ?
C28 C36 C56 C50 -3.7(17) . . . . ?
C28 C36 C56 C72 177.4(12) . . . . ?
C28 C36 C60 O8 -1.0(19) . . . . ?
C28 C36 C60 C48 -177.4(11) . . . . ?
C28 C92 C45 C155 179.0(13) . . . . ?
C30 C164 C27 N3 -1(2) . . . . ?
C32 C40 C142 Rh1 62.4(10) . . . . ?
C32 C40 C142 C131 0.2(16) . . . . ?
C32 C40 C142 C71 -179.1(13) . . . . ?
C32 C23 C131 Rh1 -59.8(8) . . . . ?
C32 C23 C131 C142 1.8(15) . . . . ?
C32 C23 C131 C5 178.2(12) . . . . ?
O7 S4 C167 F8 -54.2(15) . . . . ?
O7 S4 C167 F10 -174.5(13) . . . . ?
O7 S4 C167 F12 68.1(15) . . . . ?
C34 C52 C146 C99 -5(2) . . . . ?
C36 C28 C92 C58 5.2(19) . . . . ?
C36 C28 C92 C45 -176.5(13) . . . . ?
C36 C56 C72 O14 -176.3(11) . . . . ?
C36 C56 C72 C88 -1.2(17) . . . . ?
C38 C84 C132 C120 2(2) . . . . ?
C38 C98 C130 C120 -5(2) . . . . ?
C40 C32 C23 Rh1 -61.3(9) . . . . ?
C40 C32 C23 C63 -179.6(13) . . . . ?
C40 C32 C23 C131 -1.7(14) . . . . ?
C40 C142 C131 Rh1 61.9(10) . . . . ?
C40 C142 C131 C23 -1.3(16) . . . . ?
C40 C142 C131 C5 -176.8(15) . . . . ?
C42 C8 C70 C104 0.8(19) . . . . ?
C42 C8 C96 O1 -176.3(10) . . . . ?
C42 C8 C96 C12 9.9(17) . . . . ?
C44 C6 C18 C20 178.8(10) . . . . ?
C44 C6 C18 C90 0.2(17) . . . . ?
C44 C114 C148 C90 0(2) . . . . ?
C50 C56 C72 O14 5(2) . . . . ?
C50 C56 C72 C88 180.0(10) . . . . ?
C50 C58 C92 C28 -1(2) . . . . ?
C50 C58 C92 C45 -178.9(13) . . . . ?
C50 C58 C168 C143 179.4(14) . . . . ?
C52 C34 C78 C46 3(2) . . . . ?
C52 C146 C99 C46 4(2) . . . . ?
C54 C116 C166 C115 -11(2) . . . . ?
C54 C116 C166 C9 165.6(13) . . . . ?
C54 C128 C134 O3 179.2(12) . . . . ?
C54 C128 C134 C82 0.7(18) . . . . ?
C56 C36 C60 O8 -179.7(11) . . . . ?
C56 C36 C60 C48 3.9(16) . . . . ?
C56 C50 C58 C92 -6.4(19) . . . . ?
C56 C50 C58 C168 171.5(12) . . . . ?
C56 C72 C88 C26 -178.5(11) . . . . ?
C56 C72 C88 C48 6.5(17) . . . . ?
C58 C50 C56 C36 8.2(17) . . . . ?
C58 C50 C56 C72 -172.9(12) . . . . ?
C58 C92 C45 C155 -3(2) . . . . ?
C58 C168 C143 C155 1(2) . . . . ?
C60 C36 C56 C50 175.1(10) . . . . ?
C60 C36 C56 C72 -3.8(17) . . . . ?
C60 C48 C88 C26 178.5(10) . . . . ?
C60 C48 C88 C72 -6.5(16) . . . . ?
C60 C48 C136 C108 -177.3(11) . . . . ?
C62 C10 C16 N4 4.7(18) . . . . ?
C62 C25 C65 N4 0(2) . . . . ?
C64 C128 C134 O3 0(2) . . . . ?
C64 C128 C134 C82 -178.4(11) . . . . ?
C64 C115 C149 C151 175.5(14) . . . . ?
C66 C4 C12 C1 -176.4(10) . . . . ?
C66 C4 C12 C96 -0.6(15) . . . . ?
C66 C4 C20 O10 -3.3(17) . . . . ?
C66 C4 C20 C18 173.7(11) . . . . ?
C66 C42 C95 C93 -179.8(12) . . . . ?
C68 C14 C82 C134 0.3(18) . . . . ?
C68 C14 C82 C57 -178.6(12) . . . . ?
C68 C14 C140 C94 -178.1(12) . . . . ?
C68 C54 C116 O22 15(2) . . . . ?
C68 C54 C116 C166 -163.9(12) . . . . ?
C68 C54 C128 C64 175.6(11) . . . . ?
C68 C54 C128 C134 -3.5(18) . . . . ?
C70 C8 C42 C66 -179.3(11) . . . . ?
C70 C8 C42 C95 -0.7(18) . . . . ?
C70 C8 C96 O1 2.9(16) . . . . ?
C70 C8 C96 C12 -170.9(11) . . . . ?
C70 C104 C93 C95 2(2) . . . . ?
C74 N6 C3 C24 -2(2) . . . . ?
C76 C100 C51 N2 -4(2) . . . . ?
C76 C89 C97 N2 -2(2) . . . . ?
C78 C34 C52 C146 1.0(19) . . . . ?
C78 C34 C52 C113 -174.4(12) . . . . ?
C78 C46 C99 C146 0(2) . . . . ?
C80 C38 C84 C132 -172.0(12) . . . . ?
C80 C38 C98 C130 173.4(12) . . . . ?
C82 C14 C68 O16 -179.7(11) . . . . ?
C82 C14 C68 C54 -3.2(18) . . . . ?
C82 C14 C140 C94 2.4(19) . . . . ?
C82 C57 C59 C94 -3(2) . . . . ?
C84 C38 C98 C130 2(2) . . . . ?
C86 N1 C49 C35 -4.2(18) . . . . ?
C86 C110 C105 C137 178.1(14) . . . . ?
C86 C110 C105 C35 1(2) . . . . ?
C88 C26 C144 C108 0.6(17) . . . . ?
C88 C48 C60 O8 -175.6(10) . . . . ?
C88 C48 C60 C36 1.2(17) . . . . ?
C88 C48 C136 C108 -3.2(17) . . . . ?
C90 C18 C20 O10 -1.7(16) . . . . ?
C90 C18 C20 C4 -178.9(11) . . . . ?
C92 C28 C36 C56 -3.0(18) . . . . ?
C92 C28 C36 C60 178.3(11) . . . . ?
C92 C58 C168 C143 -3(2) . . . . ?
C92 C45 C155 C143 1(2) . . . . ?
C96 C8 C42 C66 -0.1(17) . . . . ?
C96 C8 C42 C95 178.5(10) . . . . ?
C96 C8 C70 C104 -178.3(11) . . . . ?
C98 C38 C84 C132 0(2) . . . . ?
C100 C76 C89 C97 2(2) . . . . ?
C104 C93 C95 C42 -2.3(19) . . . . ?
C106 C22 C24 C3 172.7(12) . . . . ?
C106 C22 C122 C74 -176.2(12) . . . . ?
C110 C105 C35 C49 -4(2) . . . . ?
O15 S1 C101 F1 -52.3(15) . . . . ?
O15 S1 C101 F4 62.8(12) . . . . ?
O15 S1 C101 F6 -178.4(12) . . . . ?
C112 N5 C119 C152 -1(2) . . . . ?
C112 C126 C55 C152 2(2) . . . . ?
C112 C126 C55 C133 178.7(14) . . . . ?
C116 C54 C68 O16 -4(2) . . . . ?
C116 C54 C68 C14 -179.8(12) . . . . ?
C116 C54 C128 C64 -0.1(18) . . . . ?
C116 C54 C128 C134 -179.3(13) . . . . ?
C116 C166 C115 C64 -2(2) . . . . ?
C116 C166 C115 C149 175.9(13) . . . . ?
C116 C166 C9 C39 -174.2(12) . . . . ?
C118 C33 C85 Rh3 57.4(13) . . . . ?
C118 C33 C85 C160 -4(2) . . . . ?
C118 C33 C85 C41 178.4(16) . . . . ?
C122 C22 C24 C3 -2.5(19) . . . . ?
C128 C54 C68 O16 -179.0(11) . . . . ?
C128 C54 C68 C14 4.7(17) . . . . ?
C128 C54 C116 O22 -169.6(12) . . . . ?
C128 C54 C116 C166 11.6(19) . . . . ?
C128 C64 C115 C166 13(2) . . . . ?
C128 C64 C115 C149 -164.6(13) . . . . ?
C130 C120 C132 C84 -6(2) . . . . ?
C132 C120 C130 C98 7(2) . . . . ?
C134 C82 C57 C59 -179.4(12) . . . . ?
C136 C48 C60 O8 -1.5(15) . . . . ?
C136 C48 C60 C36 175.3(10) . . . . ?
C136 C48 C88 C26 4.4(17) . . . . ?
C136 C48 C88 C72 179.4(10) . . . . ?
C136 C108 C144 C26 0.6(19) . . . . ?
C138 C46 C78 C34 173.3(13) . . . . ?
C138 C46 C99 C146 -176.8(12) . . . . ?
O2 S4 C167 F8 -171.3(14) . . . . ?
O2 S4 C167 F10 68.4(15) . . . . ?
O2 S4 C167 F12 -49.1(15) . . . . ?
C140 C14 C68 O16 0.8(18) . . . . ?
C140 C14 C68 C54 177.2(11) . . . . ?
C140 C14 C82 C134 179.9(11) . . . . ?
C140 C14 C82 C57 1.0(18) . . . . ?
C140 C94 C59 C57 7(2) . . . . ?
C144 C26 C88 C48 -3.1(17) . . . . ?
C144 C26 C88 C72 -178.1(11) . . . . ?
C144 C108 C136 C48 1(2) . . . . ?
C150 C102 C109 C91 -6(2) . . . . ?
C150 C124 C121 C91 1(2) . . . . ?
C154 C91 C109 C102 -172.6(13) . . . . ?
C154 C91 C121 C124 175.2(13) . . . . ?
C156 N3 C27 C164 2(2) . . . . ?
C158 C118 C33 Rh3 -119.8(15) . . . . ?
C158 C118 C33 C85 -178.2(15) . . . . ?
C158 C118 C33 C87 -1(3) . . . . ?
C158 C118 C69 Rh3 117.4(17) . . . . ?
C158 C118 C69 C160 -178.8(15) . . . . ?
C158 C118 C69 C165 2(3) . . . . ?
C164 C30 C174 C156 -0.1(19) . . . . ?
C166 C115 C149 C151 -2(2) . . . . ?
C166 C9 C39 C151 -1(2) . . . . ?
C168 C58 C92 C28 -178.4(12) . . . . ?
C168 C58 C92 C45 3(2) . . . . ?
C168 C143 C155 C45 -1(3) . . . . ?
C172 C107 C29 Rh4 60.1(11) . . . . ?
C172 C107 C29 C170 -4.4(17) . . . . ?
C172 C107 C29 C31 -176.1(14) . . . . ?
C174 C30 C164 C27 0(2) . . . . ?
C176 C30 C164 C27 174.6(13) . . . . ?
C176 C30 C174 C156 -174.8(12) . . . . ?
C89 C76 C100 C51 1(2) . . . . ?
C23 C32 C40 Rh1 61.6(9) . . . . ?
C23 C32 C40 C142 1.0(15) . . . . ?
C23 C32 C40 C37 179.7(11) . . . . ?
C95 C42 C66 O4 -6.2(16) . . . . ?
C95 C42 C66 C4 172.0(10) . . . . ?
C3 N6 C74 C122 -2(2) . . . . ?
C97 N2 C51 C100 3(2) . . . . ?
C49 N1 C86 C110 2(2) . . . . ?
C99 C46 C78 C34 -4(2) . . . . ?
C51 N2 C97 C89 -1(2) . . . . ?
C103 C62 C25 C65 174.1(13) . . . . ?
C13 C61 C2 Rh6 -62.5(10) . . . . ?
C13 C61 C2 C47 -1.4(17) . . . . ?
C13 C61 C2 C7 179.1(13) . . . . ?
C53 C107 C29 Rh4 -116.5(14) . . . . ?
C53 C107 C29 C170 178.9(14) . . . . ?
C53 C107 C29 C31 7(2) . . . . ?
C107 C172 C17 Rh4 -61.5(10) . . . . ?
C107 C172 C17 C170 1.3(17) . . . . ?
C107 C172 C17 C153 -179.0(14) . . . . ?
C27 N3 C156 C174 -1(2) . . . . ?
C109 C102 C150 C124 3(2) . . . . ?
C109 C102 C150 C178 177.5(12) . . . . ?
C109 C91 C121 C124 -3(2) . . . . ?
C55 C152 C119 N5 2(2) . . . . ?
C111 C76 C100 C51 178.9(14) . . . . ?
C111 C76 C89 C97 -175.9(14) . . . . ?
C113 C52 C146 C99 170.6(13) . . . . ?
O17 S2 C11 F3 49.6(16) . . . . ?
O17 S2 C11 F5 170.0(15) . . . . ?
O17 S2 C11 F11 -68.9(17) . . . . ?
C57 C82 C134 O3 1.1(18) . . . . ?
C57 C82 C134 C128 179.7(12) . . . . ?
C115 C64 C128 C54 -11.8(18) . . . . ?
C115 C64 C128 C134 167.3(13) . . . . ?
C115 C166 C9 C39 2(2) . . . . ?
C115 C149 C151 C39 3(2) . . . . ?
C29 C170 C17 Rh4 57.4(10) . . . . ?
C29 C170 C17 C172 -4.1(17) . . . . ?
C29 C170 C17 C153 176.2(14) . . . . ?
C117 C145 C157 Rh2 61.5(13) . . . . ?
C117 C145 C157 C127 1(2) . . . . ?
C117 C145 C157 C21 -177.9(16) . . . . ?
C59 C94 C140 C14 -6(2) . . . . ?
C119 N5 C112 C126 0(2) . . . . ?
C119 C152 C55 C126 -2(2) . . . . ?
C119 C152 C55 C133 -179.0(14) . . . . ?
C15 C47 C2 Rh6 61.4(12) . . . . ?
C15 C47 C2 C7 -178.5(15) . . . . ?
C15 C47 C2 C61 2.1(19) . . . . ?
C15 C13 C61 Rh6 -62.2(11) . . . . ?
C15 C13 C61 C2 0.2(16) . . . . ?
C15 C13 C61 C141 -180.0(14) . . . . ?
C121 C124 C150 C102 -1(2) . . . . ?
C121 C124 C150 C178 -175.0(13) . . . . ?
C121 C91 C109 C102 6(2) . . . . ?
C61 C13 C15 Rh6 60.8(10) . . . . ?
C61 C13 C15 C47 1.0(18) . . . . ?
C61 C13 C15 C123 177.9(13) . . . . ?
C125 C135 C169 Rh5 -59.1(4) . . . . ?
C125 C135 C169 C79 0.0 . . . . ?
C125 C135 C169 C43 -177.0(15) . . . . ?
C135 C125 C162 Rh5 61.4(5) . . . . ?
C135 C125 C162 C79 0.0 . . . . ?
C135 C125 C162 C159 -169.1(18) . . . . ?
C135 C169 C79 Rh5 -60.4(5) . . . . ?
C135 C169 C79 C162 0.0 . . . . ?
C135 C169 C79 C173 177.7(13) . . . . ?
C169 C79 C162 Rh5 -61.9(4) . . . . ?
C169 C79 C162 C125 0.0 . . . . ?
C169 C79 C162 C159 172.2(12) . . . . ?
C162 C125 C135 Rh5 -59.7(5) . . . . ?
C162 C125 C135 C169 0.0 . . . . ?
C162 C125 C135 C175 179.1(15) . . . . ?
C63 C23 C131 Rh1 118.0(14) . . . . ?
C63 C23 C131 C142 179.6(13) . . . . ?
C63 C23 C131 C5 -4(2) . . . . ?
C2 C47 C15 Rh6 -61.4(12) . . . . ?
C2 C47 C15 C13 -2(2) . . . . ?
C2 C47 C15 C123 -178.3(16) . . . . ?
C129 C117 C145 Rh2 59.8(10) . . . . ?
C129 C117 C145 C157 -1.0(19) . . . . ?
C129 C117 C145 C161 -177.4(14) . . . . ?
C129 C127 C157 Rh2 -59.7(13) . . . . ?
C129 C127 C157 C145 -1(2) . . . . ?
C129 C127 C157 C21 178(2) . . . . ?
C65 N4 C16 C10 -5.3(17) . . . . ?
C33 C118 C69 Rh3 -62.3(12) . . . . ?
C33 C118 C69 C160 1.5(18) . . . . ?
C33 C118 C69 C165 -177.6(15) . . . . ?
C67 C13 C15 Rh6 -118.4(16) . . . . ?
C67 C13 C15 C47 -178.2(14) . . . . ?
C67 C13 C15 C123 -1(2) . . . . ?
C67 C13 C61 Rh6 117.0(15) . . . . ?
C67 C13 C61 C2 179.5(14) . . . . ?
C67 C13 C61 C141 -1(2) . . . . ?
C17 C170 C29 Rh4 -57.8(10) . . . . ?
C17 C170 C29 C107 5.2(17) . . . . ?
C17 C170 C29 C31 176.3(15) . . . . ?
C17 C172 C107 Rh4 62.3(10) . . . . ?
C17 C172 C107 C53 178.7(14) . . . . ?
C17 C172 C107 C29 2.0(17) . . . . ?
C137 C105 C35 C49 179.4(13) . . . . ?
C69 C118 C33 Rh3 59.9(12) . . . . ?
C69 C118 C33 C85 2(2) . . . . ?
C69 C118 C33 C87 178.4(15) . . . . ?
C69 C160 C85 Rh3 -59.3(13) . . . . ?
C69 C160 C85 C33 5(2) . . . . ?
C69 C160 C85 C41 -177.1(15) . . . . ?
C139 C170 C29 Rh4 116.7(16) . . . . ?
C139 C170 C29 C107 179.7(15) . . . . ?
C139 C170 C29 C31 -9(3) . . . . ?
C139 C170 C17 Rh4 -117.5(14) . . . . ?
C139 C170 C17 C172 -178.9(14) . . . . ?
C139 C170 C17 C153 1(2) . . . . ?
O9 S4 C167 F8 67.2(17) . . . . ?
O9 S4 C167 F10 -53.1(16) . . . . ?
O9 S4 C167 F12 -170.6(14) . . . . ?
C141 C61 C2 Rh6 117.7(16) . . . . ?
C141 C61 C2 C47 178.8(15) . . . . ?
C141 C61 C2 C7 -1(2) . . . . ?
C71 C142 C131 Rh1 -118.8(14) . . . . ?
C71 C142 C131 C23 178.0(12) . . . . ?
C71 C142 C131 C5 3(3) . . . . ?
C9 C166 C115 C64 -178.0(14) . . . . ?
C9 C166 C115 C149 0(2) . . . . ?
C145 C117 C129 Rh2 -62.3(11) . . . . ?
C145 C117 C129 C127 0.2(19) . . . . ?
C145 C117 C129 C77 -179.2(14) . . . . ?
C73 C120 C130 C98 -178.1(12) . . . . ?
C73 C120 C132 C84 179.6(12) . . . . ?
C147 C172 C107 Rh4 -125.7(16) . . . . ?
C147 C172 C107 C53 -9(2) . . . . ?
C147 C172 C107 C29 173.9(14) . . . . ?
C147 C172 C17 Rh4 126.4(16) . . . . ?
C147 C172 C17 C170 -170.8(14) . . . . ?
C147 C172 C17 C153 9(3) . . . . ?
C37 C40 C142 Rh1 -116.2(15) . . . . ?
C37 C40 C142 C131 -178.4(14) . . . . ?
C37 C40 C142 C71 2(2) . . . . ?
C149 C151 C39 C9 -1(2) . . . . ?
C75 C47 C15 Rh6 125.4(16) . . . . ?
C75 C47 C15 C13 -175.2(15) . . . . ?
C75 C47 C15 C123 9(3) . . . . ?
C75 C47 C2 Rh6 -125.5(17) . . . . ?
C75 C47 C2 C7 -6(3) . . . . ?
C75 C47 C2 C61 175.1(15) . . . . ?
C19 C32 C40 Rh1 -115.2(13) . . . . ?
C19 C32 C40 C142 -175.8(12) . . . . ?
C19 C32 C40 C37 3(2) . . . . ?
C19 C32 C23 Rh1 115.5(13) . . . . ?
C19 C32 C23 C63 -3(2) . . . . ?
C19 C32 C23 C131 175.1(12) . . . . ?
C157 C127 C129 Rh2 61.7(14) . . . . ?
C157 C127 C129 C117 1(2) . . . . ?
C157 C127 C129 C77 -179.9(16) . . . . ?
C161 C145 C157 Rh2 -123(2) . . . . ?
C161 C145 C157 C127 177.1(18) . . . . ?
C161 C145 C157 C21 -2(3) . . . . ?
O19 S3 C177 F7 -33.0(19) . . . . ?
O19 S3 C177 F2 -149.6(15) . . . . ?
O19 S3 C177 F9 95.7(19) . . . . ?
C81 C125 C135 Rh5 116.0(16) . . . . ?
C81 C125 C135 C169 175.7(18) . . . . ?
C81 C125 C135 C175 -5(2) . . . . ?
C81 C125 C162 Rh5 -115.3(12) . . . . ?
C81 C125 C162 C79 -176.7(13) . . . . ?
C81 C125 C162 C159 14.1(19) . . . . ?
C163 C117 C129 Rh2 119.0(17) . . . . ?
C163 C117 C129 C127 -178.5(16) . . . . ?
C163 C117 C129 C77 2(2) . . . . ?
C163 C117 C145 Rh2 -122(2) . . . . ?
C163 C117 C145 C157 177.6(18) . . . . ?
C163 C117 C145 C161 1(3) . . . . ?
O5 S3 C177 F7 -157.6(16) . . . . ?
O5 S3 C177 F2 85.7(14) . . . . ?
O5 S3 C177 F9 -29.0(17) . . . . ?
C83 C127 C129 Rh2 -122.1(19) . . . . ?
C83 C127 C129 C117 176.9(17) . . . . ?
C83 C127 C129 C77 -4(3) . . . . ?
C83 C127 C157 Rh2 124(2) . . . . ?
C83 C127 C157 C145 -177.2(19) . . . . ?
C83 C127 C157 C21 2(4) . . . . ?
O21 S2 C11 F3 -73.7(16) . . . . ?
O21 S2 C11 F5 46.7(17) . . . . ?
O21 S2 C11 F11 167.8(15) . . . . ?
O11 S2 C11 F3 170.8(15) . . . . ?
O11 S2 C11 F5 -68.7(17) . . . . ?
O11 S2 C11 F11 52.4(17) . . . . ?
C85 C160 C69 Rh3 59.9(14) . . . . ?
C85 C160 C69 C118 -4(2) . . . . ?
C85 C160 C69 C165 175(2) . . . . ?
C171 C160 C69 Rh3 -113.3(18) . . . . ?
C171 C160 C69 C118 -177.1(16) . . . . ?
C171 C160 C69 C165 2(4) . . . . ?
C171 C160 C85 Rh3 114.6(16) . . . . ?
C171 C160 C85 C33 179.2(15) . . . . ?
C171 C160 C85 C41 -3(3) . . . . ?
C43 C169 C79 Rh5 116.9(12) . . . . ?
C43 C169 C79 C162 177.2(14) . . . . ?
C43 C169 C79 C173 -5.1(16) . . . . ?
C173 C79 C162 Rh5 120.8(14) . . . . ?
C173 C79 C162 C125 -177.3(15) . . . . ?
C173 C79 C162 C159 -5.1(17) . . . . ?
C87 C33 C85 Rh3 -119(2) . . . . ?
C87 C33 C85 C160 179.5(19) . . . . ?
C87 C33 C85 C41 2(3) . . . . ?
C175 C135 C169 Rh5 121.9(15) . . . . ?
C175 C135 C169 C79 -179.1(16) . . . . ?
C175 C135 C169 C43 4(2) . . . . ?
O23 S3 C177 F7 87.3(17) . . . . ?
O23 S3 C177 F2 -29.4(15) . . . . ?
O23 S3 C177 F9 -144.1(17) . . . . ?

loop_
_smtbx_masks_void_nr
_smtbx_masks_void_average_x
_smtbx_masks_void_average_y
_smtbx_masks_void_average_z
_smtbx_masks_void_volume
_smtbx_masks_void_count_electrons
_smtbx_masks_void_content
1 -0.255 -0.624 -0.103 6341.2 1389.2 '20 CF3SO3'
